data_7713554
loop_
_publ_author_name
'You, Fen'
'Wang, Jixing'
'Liu, Hui'
'Kang, Xiaohui'
'Shi, Xiaochao'

_publ_section_title
;
 Phosphine-functionalized amidinate ligated rare-earth metal complexes for
 highly 3,4-selective living polymerization of 1,3-conjugated dienes.
;
_journal_name_full 'Dalton transactions (Cambridge, England : 2003)'
_journal_paper_doi 10.1039/d2dt04167g
_journal_year 2023
_chemical_formula_sum 'C74 H84 B N3 O2 P Sc'
_chemical_formula_weight 1134.18
_space_group_crystal_system monoclinic
_space_group_IT_number 4
_space_group_name_Hall 'P 2yb'
_space_group_name_H-M_alt 'P 1 21 1'
_atom_sites_solution_hydrogens geom
_audit_block_doi 10.5517/ccdc.csd.cc2fy8m9
_audit_update_record
;
2023-05-12 deposited with the CCDC.	2023-07-20 downloaded from the CCDC.
;
_cell_angle_alpha 90
_cell_angle_beta 116.3810(10)
_cell_angle_gamma 90
_cell_formula_units_Z 4
_cell_length_a 13.8049(4)
_cell_length_b 37.9296(13)
_cell_length_c 13.9080(5)
_cell_measurement_reflns_used 9903
_cell_measurement_temperature 150.(2)
_cell_measurement_theta_max 22.06
_cell_measurement_theta_min 2.29
_cell_volume 6524.0(4)
_computing_molecular_graphics 'shelXle (C.B. Huebschle, rev 1260)'
_computing_structure_refinement 'SHELXL-2018/3 (Sheldrick, 2018)'
_computing_structure_solution 'SHELXT 2018/2 (Sheldrick, 2018)'
_diffrn_ambient_temperature 150.(2)
_diffrn_measured_fraction_theta_full 0.999
_diffrn_measured_fraction_theta_max 0.999
_diffrn_measurement_device_type 'Bruker D8 VENTURE DUO PHOTON III'
_diffrn_radiation_monochromator 'Helios MX Multilayer Optic'
_diffrn_radiation_type 'Mo K\a'
_diffrn_radiation_wavelength 0.71073
_diffrn_reflns_av_R_equivalents 0.2226
_diffrn_reflns_av_unetI/netI 0.1132
_diffrn_reflns_limit_h_max 16
_diffrn_reflns_limit_h_min -16
_diffrn_reflns_limit_k_max 44
_diffrn_reflns_limit_k_min -44
_diffrn_reflns_limit_l_max 16
_diffrn_reflns_limit_l_min -16
_diffrn_reflns_number 172024
_diffrn_reflns_theta_full 24.71
_diffrn_reflns_theta_max 24.71
_diffrn_reflns_theta_min 1.96
_diffrn_source 'Microfocus sealed tube'
_diffrn_source_type 'Incoatec Ius 3.0'
_exptl_absorpt_coefficient_mu 0.184
_exptl_absorpt_correction_T_max 0.99
_exptl_absorpt_correction_T_min 0.96
_exptl_absorpt_correction_type multi-scan
_exptl_absorpt_process_details
;
;
_exptl_crystal_density_diffrn 1.155
_exptl_crystal_density_method 'not measured'
_exptl_crystal_description block
_exptl_crystal_F_000 2424
_exptl_crystal_size_max 0.240
_exptl_crystal_size_mid 0.230
_exptl_crystal_size_min 0.040
_refine_diff_density_max 0.508
_refine_diff_density_min -0.862
_refine_ls_abs_structure_details
;

Refined as an inversion twin.
;
_refine_ls_abs_structure_Flack 0.45(4)
_refine_ls_extinction_method none
_refine_ls_goodness_of_fit_ref 1.024
_refine_ls_hydrogen_treatment constr
_refine_ls_matrix_type full
_refine_ls_number_parameters 1478
_refine_ls_number_reflns 22220
_refine_ls_number_restraints 1
_refine_ls_restrained_S_all 1.024
_refine_ls_R_factor_all 0.0991
_refine_ls_R_factor_gt 0.0588
_refine_ls_shift/su_max 0.008
_refine_ls_shift/su_mean 0.000
_refine_ls_structure_factor_coef Fsqd
_refine_ls_weighting_details 'w=1/[\s^2^(Fo^2^)+(0.0564P)^2^] where P=(Fo^2^+2Fc^2^)/3'
_refine_ls_weighting_scheme calc
_refine_ls_wR_factor_gt 0.1211
_refine_ls_wR_factor_ref 0.1367
_reflns_Friedel_coverage 0.964
_reflns_Friedel_fraction_full 0.997
_reflns_Friedel_fraction_max 0.997
_reflns_number_gt 15215
_reflns_number_total 22220
_reflns_threshold_expression 'I > 2\s(I)'
_cod_data_source_file d2dt04167g2.cif
_cod_data_source_block 230322b
_cod_database_code 7713554

loop_
_space_group_symop_operation_xyz
'x, y, z'
'-x, y+1/2, -z'

loop_
_atom_site_type_symbol
_atom_site_label
_atom_site_fract_x
_atom_site_fract_y
_atom_site_fract_z
_atom_site_U_iso_or_equiv
_atom_site_adp_type
_atom_site_calc_flag
_atom_site_refinement_flags_adp
_atom_site_refinement_flags_occupancy
_atom_site_refinement_flags_posn
_atom_site_occupancy
_atom_site_disorder_assembly
_atom_site_disorder_group
Sc Sc1 0.08324(9) 0.54160(3) 0.77850(9) 0.0248(3) Uani d . . . 1 . .
Sc Sc2 0.56430(9) 0.30146(3) 0.72229(9) 0.0233(3) Uani d . . . 1 . .
P P1 -0.05623(13) 0.47116(5) 0.35321(14) 0.0332(5) Uani d . . . 1 . .
P P2 0.42250(13) 0.36960(4) 0.29877(13) 0.0269(4) Uani d . . . 1 . .
O O1 0.1362(3) 0.56055(12) 0.9433(3) 0.0350(11) Uani d . . . 1 . .
O O2 0.1642(3) 0.58922(11) 0.7516(3) 0.0354(11) Uani d . . . 1 . .
O O3 0.6085(3) 0.28829(12) 0.8898(3) 0.0344(11) Uani d . . . 1 . .
O O4 0.6463(3) 0.25213(11) 0.7077(3) 0.0307(11) Uani d . . . 1 . .
N N1 -0.0870(4) 0.57257(14) 0.6832(4) 0.0341(14) Uani d . . . 1 . .
N N2 0.2193(4) 0.50573(13) 0.8191(4) 0.0249(12) Uani d . . . 1 . .
N N3 0.1053(4) 0.51825(13) 0.6490(4) 0.0262(12) Uani d . . . 1 . .
N N4 0.4012(4) 0.26611(13) 0.6484(4) 0.0274(13) Uani d . . . 1 . .
N N5 0.6947(4) 0.33979(13) 0.7680(4) 0.0239(12) Uani d . . . 1 . .
N N6 0.5957(4) 0.32375(13) 0.5975(4) 0.0230(12) Uani d . . . 1 . .
C C1 -0.0458(5) 0.50426(19) 0.7687(6) 0.0379(18) Uani d . . . 1 . .
H H1A -0.086496 0.494573 0.695446 0.046000 Uiso calc U . R 1 . .
H H1B -0.016019 0.484652 0.820658 0.046000 Uiso calc U . R 1 . .
C C2 -0.1123(5) 0.5280(2) 0.7974(5) 0.0386(18) Uani d . . . 1 . .
C C3 -0.1458(6) 0.5185(3) 0.8752(6) 0.058(2) Uani d . . . 1 . .
H H3 -0.128887 0.495778 0.907340 0.070000 Uiso calc U . R 1 . .
C C4 -0.2034(6) 0.5421(3) 0.9051(7) 0.078(3) Uani d . . . 1 . .
H H4 -0.223128 0.535899 0.960190 0.094000 Uiso calc U . R 1 . .
C C5 -0.2331(6) 0.5750(3) 0.8561(7) 0.068(3) Uani d . . . 1 . .
H H5 -0.276577 0.590317 0.874603 0.082000 Uiso calc U . R 1 . .
C C6 -0.1996(5) 0.5852(2) 0.7808(6) 0.050(2) Uani d . . . 1 . .
H H6 -0.219331 0.607577 0.746964 0.060000 Uiso calc U . R 1 . .
C C7 -0.1354(5) 0.5619(2) 0.7551(5) 0.0355(17) Uani d . . . 1 . .
C C8 -0.0733(6) 0.61125(18) 0.6794(7) 0.050(2) Uani d . . . 1 . .
H H8A -0.144442 0.622586 0.646223 0.075000 Uiso calc U . R 1 . .
H H8B -0.034198 0.616446 0.636970 0.075000 Uiso calc U . R 1 . .
H H8C -0.032062 0.620282 0.752485 0.075000 Uiso calc U . R 1 . .
C C9 -0.1548(5) 0.5599(2) 0.5718(5) 0.0414(18) Uani d . . . 1 . .
H H9A -0.224135 0.572403 0.541591 0.062000 Uiso calc U . R 1 . .
H H9B -0.167527 0.534537 0.573083 0.062000 Uiso calc U . R 1 . .
H H9C -0.117262 0.564465 0.527569 0.062000 Uiso calc U . R 1 . .
C C10 0.1920(5) 0.50030(16) 0.7165(5) 0.0245(15) Uani d . . . 1 . .
C C11 0.2506(5) 0.47602(15) 0.6748(5) 0.0253(14) Uani d . . . 1 . .
C C12 0.3114(5) 0.48994(19) 0.6255(5) 0.0402(18) Uani d . . . 1 . .
H H12 0.319475 0.514756 0.623194 0.048000 Uiso calc U . R 1 . .
C C13 0.3596(6) 0.4681(2) 0.5806(6) 0.049(2) Uani d . . . 1 . .
H H13 0.402635 0.477754 0.549506 0.059000 Uiso calc U . R 1 . .
C C14 0.3451(6) 0.4322(2) 0.5810(6) 0.055(2) Uani d . . . 1 . .
H H14 0.377582 0.417016 0.549339 0.066000 Uiso calc U . R 1 . .
C C15 0.2834(6) 0.4182(2) 0.6272(6) 0.051(2) Uani d . . . 1 . .
H H15 0.272381 0.393456 0.625861 0.061000 Uiso calc U . R 1 . .
C C16 0.2376(5) 0.44002(17) 0.6755(5) 0.0346(16) Uani d . . . 1 . .
H H16 0.197165 0.430177 0.709183 0.042000 Uiso calc U . R 1 . .
C C17 0.3123(5) 0.48852(17) 0.9029(5) 0.0311(16) Uani d . . . 1 . .
C C18 0.4138(5) 0.50430(18) 0.9405(5) 0.0368(17) Uani d . . . 1 . .
C C19 0.5006(6) 0.4887(2) 1.0270(6) 0.051(2) Uani d . . . 1 . .
H H19 0.570457 0.498948 1.052879 0.062000 Uiso calc U . R 1 . .
C C20 0.4865(7) 0.4588(2) 1.0752(6) 0.053(2) Uani d . . . 1 . .
H H20 0.546301 0.448574 1.134085 0.064000 Uiso calc U . R 1 . .
C C21 0.3860(7) 0.4437(2) 1.0383(6) 0.050(2) Uani d . . . 1 . .
H H21 0.376795 0.423192 1.072349 0.060000 Uiso calc U . R 1 . .
C C22 0.2964(6) 0.45831(18) 0.9506(5) 0.0384(18) Uani d . . . 1 . .
C C23 0.4362(6) 0.5368(2) 0.8926(6) 0.053(2) Uani d . . . 1 . .
H H23 0.366261 0.544760 0.832947 0.063000 Uiso calc U . R 1 . .
C C24 0.5160(6) 0.5298(3) 0.8445(7) 0.076(3) Uani d . . . 1 . .
H H24A 0.535107 0.552182 0.822028 0.114000 Uiso calc U . R 1 . .
H H24B 0.482016 0.514179 0.782177 0.114000 Uiso calc U . R 1 . .
H H24C 0.581527 0.518602 0.898624 0.114000 Uiso calc U . R 1 . .
C C25 0.4806(7) 0.5672(2) 0.9724(8) 0.089(3) Uani d . . . 1 . .
H H25A 0.495331 0.587436 0.937155 0.133000 Uiso calc U . R 1 . .
H H25B 0.547636 0.559767 1.033592 0.133000 Uiso calc U . R 1 . .
H H25C 0.427229 0.573875 0.997701 0.133000 Uiso calc U . R 1 . .
C C26 0.1868(6) 0.44174(17) 0.9174(6) 0.0398(18) Uani d . . . 1 . .
H H26 0.137979 0.451031 0.844465 0.048000 Uiso calc U . R 1 . .
C C27 0.1855(8) 0.4012(2) 0.9093(8) 0.081(3) Uani d . . . 1 . .
H H27A 0.111643 0.392613 0.886393 0.122000 Uiso calc U . R 1 . .
H H27B 0.233025 0.391213 0.979620 0.122000 Uiso calc U . R 1 . .
H H27C 0.211153 0.394103 0.856838 0.122000 Uiso calc U . R 1 . .
C C28 0.1381(6) 0.4529(2) 0.9938(6) 0.060(2) Uani d . . . 1 . .
H H28A 0.071621 0.439581 0.976391 0.090000 Uiso calc U . R 1 . .
H H28B 0.121613 0.478198 0.985283 0.090000 Uiso calc U . R 1 . .
H H28C 0.190336 0.448100 1.068206 0.090000 Uiso calc U . R 1 . .
C C29 0.0581(5) 0.51248(18) 0.5321(5) 0.0307(16) Uani d . . . 1 . .
H H29A 0.117219 0.508389 0.511476 0.037000 Uiso calc U . R 1 . .
H H29B 0.018990 0.534030 0.494807 0.037000 Uiso calc U . R 1 . .
C C30 -0.0201(5) 0.48105(18) 0.4946(5) 0.0301(16) Uani d . . . 1 . .
H H30A -0.086161 0.486710 0.502549 0.036000 Uiso calc U . R 1 . .
H H30B 0.014491 0.460181 0.539553 0.036000 Uiso calc U . R 1 . .
C C31 -0.1333(5) 0.51087(18) 0.2898(5) 0.0324(16) Uani d . . . 1 . .
C C32 -0.2196(6) 0.5236(2) 0.3055(6) 0.047(2) Uani d . . . 1 . .
H H32 -0.244102 0.510293 0.348305 0.056000 Uiso calc U . R 1 . .
C C33 -0.2710(6) 0.5550(2) 0.2612(6) 0.052(2) Uani d . . . 1 . .
H H33 -0.329635 0.563077 0.273485 0.062000 Uiso calc U . R 1 . .
C C34 -0.2359(6) 0.5743(2) 0.1989(6) 0.052(2) Uani d . . . 1 . .
H H34 -0.270817 0.595763 0.167266 0.063000 Uiso calc U . R 1 . .
C C35 -0.1494(7) 0.5623(2) 0.1824(6) 0.061(2) Uani d . . . 1 . .
H H35 -0.124748 0.575807 0.140097 0.073000 Uiso calc U . R 1 . .
C C36 -0.1003(6) 0.5316(2) 0.2263(6) 0.049(2) Uani d . . . 1 . .
H H36 -0.041513 0.523845 0.213807 0.059000 Uiso calc U . R 1 . .
C C37 -0.1626(5) 0.43844(17) 0.3205(5) 0.0298(15) Uani d . . . 1 . .
C C38 -0.2271(6) 0.43270(19) 0.3735(6) 0.0432(19) Uani d . . . 1 . .
H H38 -0.216135 0.446889 0.433789 0.052000 Uiso calc U . R 1 . .
C C39 -0.3051(6) 0.4073(2) 0.3408(6) 0.048(2) Uani d . . . 1 . .
H H39 -0.348978 0.404653 0.377031 0.057000 Uiso calc U . R 1 . .
C C40 -0.3212(6) 0.38550(19) 0.2568(6) 0.0453(19) Uani d . . . 1 . .
H H40 -0.374295 0.367431 0.235860 0.054000 Uiso calc U . R 1 . .
C C41 -0.2593(7) 0.3902(2) 0.2034(6) 0.057(2) Uani d . . . 1 . .
H H41 -0.270414 0.375583 0.143910 0.069000 Uiso calc U . R 1 . .
C C42 -0.1816(6) 0.4159(2) 0.2354(6) 0.049(2) Uani d . . . 1 . .
H H42 -0.138891 0.418408 0.197847 0.059000 Uiso calc U . R 1 . .
C C43 0.2336(7) 0.5505(2) 1.0375(6) 0.063(2) Uani d . . . 1 . .
H H43A 0.291475 0.568040 1.052073 0.076000 Uiso calc U . R 1 . .
H H43B 0.259427 0.527190 1.026272 0.076000 Uiso calc U . R 1 . .
C C44 0.2058(8) 0.5489(2) 1.1275(6) 0.066(3) Uani d . . . 1 . .
H H44A 0.265471 0.558327 1.193633 0.079000 Uiso calc U . R 1 . .
H H44B 0.191269 0.524237 1.140970 0.079000 Uiso calc U . R 1 . .
C C45 0.1075(7) 0.5708(4) 1.0948(7) 0.101(4) Uani d . . . 1 . .
H H45A 0.046489 0.556419 1.092307 0.121000 Uiso calc U . R 1 . .
H H45B 0.120653 0.590426 1.145954 0.121000 Uiso calc U . R 1 . .
C C46 0.0834(6) 0.5844(3) 0.9870(6) 0.062(2) Uani d . . . 1 . .
H H46A 0.004348 0.584780 0.940812 0.074000 Uiso calc U . R 1 . .
H H46B 0.111807 0.608639 0.992015 0.074000 Uiso calc U . R 1 . .
C C47 0.2222(7) 0.6173(2) 0.8284(6) 0.052(2) Uani d . . . 1 . .
H H47A 0.265884 0.607216 0.900566 0.063000 Uiso calc U . R 1 . .
H H47B 0.170386 0.634420 0.833100 0.063000 Uiso calc U . R 1 . .
C C48 0.2935(8) 0.6350(3) 0.7885(7) 0.0799(18) Uani d . . . 1 . .
H H48A 0.288352 0.660955 0.791207 0.096000 Uiso calc U . R 1 . .
H H48B 0.369887 0.627751 0.830421 0.096000 Uiso calc U . R 1 . .
C C50 0.1758(8) 0.5958(3) 0.6535(7) 0.0799(18) Uani d . . . 1 . .
H H50A 0.201818 0.574378 0.631453 0.096000 Uiso calc U . R 1 . .
H H50B 0.105865 0.603012 0.594129 0.096000 Uiso calc U . R 1 . .
C C51 0.0012(5) 0.71746(16) 0.5223(5) 0.0283(15) Uani d . . . 1 . .
C C52 -0.0582(5) 0.68724(19) 0.5164(6) 0.0423(18) Uani d . . . 1 . .
H H52 -0.066446 0.680480 0.578182 0.051000 Uiso calc U . R 1 . .
C C53 -0.1059(6) 0.66657(19) 0.4258(6) 0.050(2) Uani d . . . 1 . .
H H53 -0.145535 0.646274 0.427173 0.060000 Uiso calc U . R 1 . .
C C54 -0.0975(6) 0.6745(2) 0.3337(7) 0.052(2) Uani d . . . 1 . .
H H54 -0.130371 0.660224 0.271363 0.063000 Uiso calc U . R 1 . .
C C55 -0.0392(6) 0.7042(2) 0.3355(6) 0.044(2) Uani d . . . 1 . .
H H55 -0.030192 0.710257 0.273597 0.053000 Uiso calc U . R 1 . .
C C56 0.0064(5) 0.72533(19) 0.4253(6) 0.0369(17) Uani d . . . 1 . .
H H56 0.042971 0.746147 0.421925 0.044000 Uiso calc U . R 1 . .
C C57 0.0064(5) 0.78109(17) 0.6143(5) 0.0287(15) Uani d . . . 1 . .
C C58 -0.0668(5) 0.79518(17) 0.5183(5) 0.0349(17) Uani d . . . 1 . .
H H58 -0.088950 0.781325 0.455173 0.042000 Uiso calc U . R 1 . .
C C59 -0.1100(5) 0.82902(19) 0.5096(6) 0.0409(19) Uani d . . . 1 . .
H H59 -0.160272 0.837653 0.441525 0.049000 Uiso calc U . R 1 . .
C C60 -0.0800(6) 0.84988(18) 0.5993(6) 0.0392(18) Uani d . . . 1 . .
H H60 -0.107998 0.873081 0.593445 0.047000 Uiso calc U . R 1 . .
C C61 -0.0092(6) 0.83669(19) 0.6967(6) 0.047(2) Uani d . . . 1 . .
H H61 0.011873 0.850740 0.759357 0.056000 Uiso calc U . R 1 . .
C C62 0.0322(6) 0.80268(19) 0.7048(6) 0.0410(17) Uani d . . . 1 . .
H H62 0.079411 0.793787 0.773711 0.049000 Uiso calc U . R 1 . .
C C63 0.1895(5) 0.74800(19) 0.6403(5) 0.0334(16) Uani d . . . 1 . .
C C64 0.2481(5) 0.7795(2) 0.6699(5) 0.0386(18) Uani d . . . 1 . .
H H64 0.213049 0.800191 0.677344 0.046000 Uiso calc U . R 1 . .
C C65 0.3567(5) 0.7818(2) 0.6890(5) 0.0378(17) Uani d . . . 1 . .
H H65 0.394521 0.803497 0.710262 0.045000 Uiso calc U . R 1 . .
C C66 0.4076(6) 0.7524(2) 0.6769(5) 0.046(2) Uani d . . . 1 . .
H H66 0.481405 0.753710 0.690914 0.055000 Uiso calc U . R 1 . .
C C67 0.3538(6) 0.7215(2) 0.6450(6) 0.049(2) Uani d . . . 1 . .
H H67 0.388945 0.701454 0.634244 0.058000 Uiso calc U . R 1 . .
C C68 0.2462(5) 0.7191(2) 0.6280(6) 0.0438(19) Uani d . . . 1 . .
H H68 0.210287 0.697082 0.607334 0.053000 Uiso calc U . R 1 . .
C C69 0.0692(5) 0.72352(17) 0.7341(5) 0.0339(16) Uani d . . . 1 . .
C C70 0.1661(6) 0.71480(18) 0.8252(5) 0.0407(18) Uani d . . . 1 . .
H H70 0.232969 0.719909 0.824174 0.049000 Uiso calc U . R 1 . .
C C71 0.1678(8) 0.6992(2) 0.9156(6) 0.061(3) Uani d . . . 1 . .
H H71 0.235227 0.694538 0.975544 0.073000 Uiso calc U . R 1 . .
C C72 0.0744(9) 0.6903(2) 0.9204(7) 0.060(2) Uani d . . . 1 . .
H H72 0.076078 0.678461 0.981340 0.072000 Uiso calc U . R 1 . .
C C73 -0.0245(8) 0.6990(2) 0.8330(7) 0.057(2) Uani d . . . 1 . .
H H73 -0.090789 0.693591 0.834908 0.068000 Uiso calc U . R 1 . .
C C74 -0.0245(6) 0.71548(18) 0.7444(6) 0.0416(18) Uani d . . . 1 . .
H H74 -0.092260 0.721695 0.687062 0.050000 Uiso calc U . R 1 . .
C C75 0.4303(5) 0.33711(17) 0.7030(5) 0.0317(16) Uani d . . . 1 . .
H H75A 0.457843 0.358053 0.749862 0.038000 Uiso calc U . R 1 . .
H H75B 0.390491 0.345040 0.627625 0.038000 Uiso calc U . R 1 . .
C C76 0.3593(5) 0.31562(16) 0.7350(5) 0.0266(15) Uani d . . . 1 . .
C C77 0.3121(5) 0.3288(2) 0.7985(5) 0.0384(17) Uani d . . . 1 . .
H H77 0.324644 0.352644 0.821413 0.046000 Uiso calc U . R 1 . .
C C78 0.2486(5) 0.3083(2) 0.8283(6) 0.0445(19) Uani d . . . 1 . .
H H78 0.216831 0.318134 0.870476 0.053000 Uiso calc U . R 1 . .
C C79 0.2306(5) 0.2734(2) 0.7972(6) 0.0439(19) Uani d . . . 1 . .
H H79 0.186260 0.259089 0.817527 0.053000 Uiso calc U . R 1 . .
C C80 0.2778(5) 0.25932(19) 0.7361(5) 0.0357(17) Uani d . . . 1 . .
H H80 0.265148 0.235366 0.714044 0.043000 Uiso calc U . R 1 . .
C C81 0.3423(5) 0.27973(17) 0.7072(5) 0.0267(15) Uani d . . . 1 . .
C C82 0.4122(5) 0.22722(18) 0.6545(6) 0.0415(18) Uani d . . . 1 . .
H H82A 0.340265 0.216415 0.620102 0.062000 Uiso calc U . R 1 . .
H H82B 0.448741 0.219933 0.729943 0.062000 Uiso calc U . R 1 . .
H H82C 0.454742 0.219597 0.617651 0.062000 Uiso calc U . R 1 . .
C C83 0.3415(5) 0.2744(2) 0.5322(5) 0.0404(18) Uani d . . . 1 . .
H H83A 0.272057 0.262016 0.501617 0.061000 Uiso calc U . R 1 . .
H H83B 0.384342 0.266878 0.495506 0.061000 Uiso calc U . R 1 . .
H H83C 0.328845 0.299903 0.522925 0.061000 Uiso calc U . R 1 . .
C C84 0.6841(5) 0.34074(15) 0.6668(5) 0.0223(14) Uani d . . . 1 . .
C C85 0.7679(5) 0.35561(16) 0.6382(5) 0.0261(15) Uani d . . . 1 . .
C C86 0.8084(5) 0.33373(18) 0.5831(5) 0.0328(16) Uani d . . . 1 . .
H H86 0.778778 0.310877 0.560889 0.039000 Uiso calc U . R 1 . .
C C87 0.8913(5) 0.3453(2) 0.5612(5) 0.0412(18) Uani d . . . 1 . .
H H87 0.918010 0.330317 0.523788 0.049000 Uiso calc U . R 1 . .
C C88 0.9352(6) 0.3778(2) 0.5922(6) 0.056(2) Uani d . . . 1 . .
H H88 0.992310 0.385423 0.576713 0.067000 Uiso calc U . R 1 . .
C C89 0.8967(7) 0.3997(2) 0.6463(6) 0.057(2) Uani d . . . 1 . .
H H89 0.927330 0.422463 0.668236 0.069000 Uiso calc U . R 1 . .
C C90 0.8127(6) 0.38856(19) 0.6691(6) 0.0468(19) Uani d . . . 1 . .
H H90 0.786230 0.403858 0.706139 0.056000 Uiso calc U . R 1 . .
C C91 0.7768(5) 0.35806(16) 0.8545(5) 0.0263(15) Uani d . . . 1 . .
C C92 0.8794(5) 0.34309(17) 0.9150(5) 0.0283(15) Uani d . . . 1 . .
C C93 0.9562(5) 0.36166(19) 0.9999(5) 0.0357(17) Uani d . . . 1 . .
H H93 1.025472 0.351495 1.040732 0.043000 Uiso calc U . R 1 . .
C C94 0.9342(5) 0.39482(19) 1.0267(5) 0.0397(18) Uani d . . . 1 . .
H H94 0.988431 0.407516 1.084435 0.048000 Uiso calc U . R 1 . .
C C95 0.8327(5) 0.40934(19) 0.9688(5) 0.0374(17) Uani d . . . 1 . .
H H95 0.817252 0.431821 0.988872 0.045000 Uiso calc U . R 1 . .
C C96 0.7532(5) 0.39199(17) 0.8827(5) 0.0293(15) Uani d . . . 1 . .
C C97 0.6424(5) 0.40947(17) 0.8212(5) 0.0352(17) Uani d . . . 1 . .
H H97 0.595711 0.393043 0.762714 0.042000 Uiso calc U . R 1 . .
C C98 0.5869(6) 0.4163(2) 0.8921(7) 0.067(3) Uani d . . . 1 . .
H H98A 0.513623 0.425200 0.848205 0.101000 Uiso calc U . R 1 . .
H H98B 0.628145 0.433869 0.946785 0.101000 Uiso calc U . R 1 . .
H H98C 0.583009 0.394327 0.927228 0.101000 Uiso calc U . R 1 . .
C C99 0.6501(7) 0.4441(2) 0.7694(8) 0.079(3) Uani d . . . 1 . .
H H99A 0.579239 0.455692 0.737839 0.118000 Uiso calc U . R 1 . .
H H99B 0.672670 0.439349 0.713083 0.118000 Uiso calc U . R 1 . .
H H99C 0.703175 0.459512 0.823905 0.118000 Uiso calc U . R 1 . .
C C100 0.9056(5) 0.30618(18) 0.8913(5) 0.0363(17) Uani d . . . 1 . .
H H100 0.840926 0.297021 0.827595 0.044000 Uiso calc U . R 1 . .
C C101 1.0010(5) 0.3060(2) 0.8637(6) 0.049(2) Uani d . . . 1 . .
H H10A 1.010151 0.282258 0.841085 0.073000 Uiso calc U . R 1 . .
H H10B 1.066938 0.312902 0.927008 0.073000 Uiso calc U . R 1 . .
H H10C 0.987157 0.322696 0.805254 0.073000 Uiso calc U . R 1 . .
C C102 0.9265(5) 0.28161(19) 0.9878(5) 0.0428(18) Uani d . . . 1 . .
H H10D 0.942014 0.257702 0.971782 0.064000 Uiso calc U . R 1 . .
H H10E 0.862206 0.281163 1.000694 0.064000 Uiso calc U . R 1 . .
H H10F 0.988342 0.290444 1.051962 0.064000 Uiso calc U . R 1 . .
C C103 0.5518(5) 0.32918(16) 0.4814(5) 0.0255(14) Uani d . . . 1 . .
H H10G 0.511750 0.307843 0.443425 0.031000 Uiso calc U . R 1 . .
H H10H 0.611973 0.332919 0.462128 0.031000 Uiso calc U . R 1 . .
C C104 0.4768(5) 0.36071(16) 0.4457(5) 0.0280(15) Uani d . . . 1 . .
H H10I 0.516365 0.381778 0.486128 0.034000 Uiso calc U . R 1 . .
H H10J 0.415605 0.356524 0.463250 0.034000 Uiso calc U . R 1 . .
C C105 0.3745(5) 0.43947(17) 0.3039(5) 0.0359(17) Uani d . . . 1 . .
H H105 0.445905 0.442473 0.311518 0.043000 Uiso calc U . R 1 . .
C C106 0.3156(5) 0.46879(19) 0.3067(6) 0.0429(18) Uani d . . . 1 . .
H H106 0.346873 0.491627 0.317021 0.051000 Uiso calc U . R 1 . .
C C107 0.2122(5) 0.46468(19) 0.2946(5) 0.0394(18) Uani d . . . 1 . .
H H107 0.171758 0.484664 0.296910 0.047000 Uiso calc U . R 1 . .
C C108 0.1670(5) 0.43165(19) 0.2793(5) 0.0372(17) Uani d . . . 1 . .
H H108 0.095403 0.428892 0.271388 0.045000 Uiso calc U . R 1 . .
C C109 0.2248(5) 0.40233(17) 0.2752(5) 0.0299(15) Uani d . . . 1 . .
H H109 0.191706 0.379730 0.262024 0.036000 Uiso calc U . R 1 . .
C C110 0.3305(5) 0.40572(17) 0.2900(5) 0.0275(15) Uani d . . . 1 . .
C C111 0.3358(5) 0.33088(17) 0.2417(5) 0.0262(15) Uani d . . . 1 . .
C C112 0.2716(5) 0.31575(18) 0.2845(5) 0.0346(17) Uani d . . . 1 . .
H H112 0.268537 0.326167 0.345189 0.042000 Uiso calc U . R 1 . .
C C113 0.2117(5) 0.2854(2) 0.2387(7) 0.047(2) Uani d . . . 1 . .
H H113 0.167190 0.275435 0.267702 0.057000 Uiso calc U . R 1 . .
C C114 0.2169(7) 0.2702(2) 0.1527(7) 0.059(2) Uani d . . . 1 . .
H H114 0.176716 0.249311 0.122530 0.071000 Uiso calc U . R 1 . .
C C115 0.2791(6) 0.2844(2) 0.1095(6) 0.051(2) Uani d . . . 1 . .
H H115 0.282257 0.273556 0.049432 0.061000 Uiso calc U . R 1 . .
C C116 0.3388(5) 0.31545(19) 0.1539(5) 0.0403(18) Uani d . . . 1 . .
H H116 0.381117 0.325662 0.122801 0.048000 Uiso calc U . R 1 . .
C C117 0.6346(7) 0.3175(2) 0.9663(6) 0.064(3) Uani d . . . 1 . .
H H11A 0.713467 0.321973 1.000385 0.077000 Uiso calc U . R 1 . .
H H11B 0.597357 0.339239 0.928324 0.077000 Uiso calc U . R 1 . .
C C118 0.5999(9) 0.3085(3) 1.0481(7) 0.091(4) Uani d . . . 1 . .
H H11C 0.549232 0.326484 1.050782 0.109000 Uiso calc U . R 1 . .
H H11D 0.662918 0.307058 1.119591 0.109000 Uiso calc U . R 1 . .
C C119 0.5447(7) 0.2732(2) 1.0166(6) 0.057(2) Uani d . . . 1 . .
H H11E 0.566019 0.257828 1.080201 0.068000 Uiso calc U . R 1 . .
H H11F 0.465171 0.276079 0.982033 0.068000 Uiso calc U . R 1 . .
C C120 0.5813(7) 0.2583(2) 0.9407(6) 0.050(2) Uani d . . . 1 . .
H H12A 0.523207 0.243874 0.885790 0.059000 Uiso calc U . R 1 . .
H H12B 0.645477 0.243145 0.978954 0.059000 Uiso calc U . R 1 . .
C C121 0.7121(5) 0.22799(18) 0.7920(6) 0.0377(17) Uani d . . . 1 . .
H H12C 0.667203 0.208521 0.797728 0.045000 Uiso calc U . R 1 . .
H H12D 0.746189 0.240426 0.861790 0.045000 Uiso calc U . R 1 . .
C C122 0.7988(6) 0.2135(2) 0.7624(6) 0.051(2) Uani d . . . 1 . .
H H12E 0.872043 0.220255 0.816798 0.061000 Uiso calc U . R 1 . .
H H12F 0.794514 0.187519 0.756167 0.061000 Uiso calc U . R 1 . .
C C123 0.7730(5) 0.23056(19) 0.6541(6) 0.0417(18) Uani d . . . 1 . .
H H12G 0.818371 0.251677 0.663144 0.050000 Uiso calc U . R 1 . .
H H12H 0.784347 0.213713 0.605687 0.050000 Uiso calc U . R 1 . .
C C124 0.6539(5) 0.24055(18) 0.6106(5) 0.0350(16) Uani d . . . 1 . .
H H12I 0.634764 0.259842 0.557285 0.042000 Uiso calc U . R 1 . .
H H12J 0.606431 0.220043 0.577171 0.042000 Uiso calc U . R 1 . .
C C125 0.5324(5) 0.63226(18) 0.5368(5) 0.0357(17) Uani d . . . 1 . .
C C126 0.5158(6) 0.6297(2) 0.6295(6) 0.0428(19) Uani d . . . 1 . .
H H126 0.468616 0.611848 0.631850 0.051000 Uiso calc U . R 1 . .
C C127 0.5650(7) 0.6518(2) 0.7173(7) 0.061(2) Uani d . . . 1 . .
H H127 0.550964 0.649201 0.777916 0.073000 Uiso calc U . R 1 . .
C C128 0.6332(8) 0.6772(3) 0.7157(8) 0.072(3) Uani d . . . 1 . .
H H128 0.666142 0.692660 0.775416 0.086000 Uiso calc U . R 1 . .
C C129 0.6553(7) 0.6811(2) 0.6304(7) 0.064(3) Uani d . . . 1 . .
H H129 0.703663 0.698859 0.629930 0.077000 Uiso calc U . R 1 . .
C C130 0.6047(6) 0.65806(19) 0.5426(6) 0.046(2) Uani d . . . 1 . .
H H130 0.621515 0.660527 0.483716 0.055000 Uiso calc U . R 1 . .
C C131 0.4675(6) 0.62109(17) 0.3251(6) 0.0411(18) Uani d . . . 1 . .
C C132 0.3735(7) 0.6303(2) 0.2336(6) 0.054(2) Uani d . . . 1 . .
H H132 0.305264 0.627898 0.234120 0.065000 Uiso calc U . R 1 . .
C C133 0.3784(10) 0.6430(2) 0.1413(7) 0.074(3) Uani d . . . 1 . .
H H133 0.313189 0.648327 0.079522 0.088000 Uiso calc U . R 1 . .
C C134 0.4765(13) 0.6480(2) 0.1383(9) 0.089(4) Uani d . . . 1 . .
H H134 0.479050 0.657570 0.076270 0.106000 Uiso calc U . R 1 . .
C C135 0.5689(10) 0.6390(2) 0.2257(9) 0.077(3) Uani d . . . 1 . .
H H135 0.637040 0.642279 0.225406 0.092000 Uiso calc U . R 1 . .
C C136 0.5637(7) 0.62515(19) 0.3151(7) 0.055(2) Uani d . . . 1 . .
H H136 0.629354 0.617887 0.373458 0.066000 Uiso calc U . R 1 . .
C C137 0.5261(5) 0.56614(18) 0.4591(5) 0.0320(16) Uani d . . . 1 . .
C C138 0.5270(5) 0.54487(18) 0.3779(6) 0.0366(17) Uani d . . . 1 . .
H H138 0.496544 0.553828 0.306744 0.044000 Uiso calc U . R 1 . .
C C139 0.5705(6) 0.51115(18) 0.3965(7) 0.047(2) Uani d . . . 1 . .
H H139 0.569814 0.497686 0.338573 0.056000 Uiso calc U . R 1 . .
C C140 0.6150(5) 0.49700(19) 0.4989(7) 0.044(2) Uani d . . . 1 . .
H H140 0.644818 0.473915 0.511606 0.053000 Uiso calc U . R 1 . .
C C141 0.6155(6) 0.51665(19) 0.5816(7) 0.047(2) Uani d . . . 1 . .
H H141 0.645261 0.507331 0.652382 0.056000 Uiso calc U . R 1 . .
C C142 0.5713(5) 0.55081(19) 0.5607(6) 0.0432(19) Uani d . . . 1 . .
H H142 0.572288 0.564143 0.618958 0.052000 Uiso calc U . R 1 . .
C C143 0.3438(5) 0.60152(18) 0.4206(5) 0.0366(17) Uani d . . . 1 . .
C C144 0.2893(5) 0.56938(18) 0.4077(5) 0.0331(16) Uani d . . . 1 . .
H H144 0.326501 0.548009 0.411103 0.040000 Uiso calc U . R 1 . .
C C145 0.1828(5) 0.56801(19) 0.3903(5) 0.0377(17) Uani d . . . 1 . .
H H145 0.149022 0.545725 0.383814 0.045000 Uiso calc U . R 1 . .
C C146 0.1247(6) 0.5981(2) 0.3822(5) 0.0422(19) Uani d . . . 1 . .
H H146 0.050786 0.596875 0.367919 0.051000 Uiso calc U . R 1 . .
C C147 0.1752(5) 0.6300(2) 0.3951(6) 0.050(2) Uani d . . . 1 . .
H H147 0.136213 0.651134 0.390245 0.060000 Uiso calc U . R 1 . .
C C148 0.2833(5) 0.6318(2) 0.4151(6) 0.049(2) Uani d . . . 1 . .
H H148 0.317042 0.654270 0.425470 0.058000 Uiso calc U . R 1 . .
B B1 0.0649(6) 0.7424(2) 0.6276(6) 0.0324(19) Uani d . . . 1 . .
B B2 0.4681(6) 0.60544(19) 0.4351(6) 0.0293(18) Uani d . . . 1 . .
C C49 0.2504(8) 0.6225(3) 0.6795(7) 0.0799(18) Uani d . . . 1 . .
H H49A 0.216267 0.642661 0.630784 0.096000 Uiso calc U . R 1 . .
H H49B 0.311225 0.614260 0.665892 0.096000 Uiso calc U . R 1 . .

loop_
_atom_site_aniso_label
_atom_site_aniso_U_11
_atom_site_aniso_U_22
_atom_site_aniso_U_33
_atom_site_aniso_U_12
_atom_site_aniso_U_13
_atom_site_aniso_U_23
Sc1 0.0283(7) 0.0203(7) 0.0271(7) 0.0003(5) 0.0135(6) -0.0001(5)
Sc2 0.0218(6) 0.0217(7) 0.0271(7) 0.0006(5) 0.0116(5) -0.0021(5)
P1 0.0247(9) 0.0457(12) 0.0314(11) -0.0031(8) 0.0144(8) -0.0103(9)
P2 0.0244(9) 0.0308(10) 0.0263(10) 0.0008(7) 0.0119(8) 0.0026(7)
O1 0.039(3) 0.036(3) 0.028(3) 0.003(2) 0.013(2) -0.001(2)
O2 0.046(3) 0.026(3) 0.042(3) -0.010(2) 0.026(2) -0.005(2)
O3 0.040(3) 0.039(3) 0.031(3) -0.004(2) 0.022(2) -0.004(2)
O4 0.037(3) 0.026(3) 0.030(3) 0.007(2) 0.016(2) -0.002(2)
N1 0.034(3) 0.029(3) 0.037(4) 0.005(3) 0.014(3) 0.005(3)
N2 0.024(3) 0.025(3) 0.022(3) 0.004(2) 0.008(2) 0.000(2)
N3 0.023(3) 0.027(3) 0.022(3) 0.000(2) 0.004(2) -0.003(2)
N4 0.033(3) 0.021(3) 0.033(3) 0.001(2) 0.019(3) -0.002(2)
N5 0.026(3) 0.020(3) 0.026(3) 0.000(2) 0.012(2) -0.002(2)
N6 0.021(3) 0.024(3) 0.023(3) 0.004(2) 0.009(2) 0.003(2)
C1 0.030(4) 0.039(4) 0.046(5) 0.001(3) 0.017(3) 0.006(3)
C2 0.022(4) 0.057(5) 0.035(4) -0.003(3) 0.010(3) 0.005(4)
C3 0.025(4) 0.094(7) 0.056(6) -0.009(4) 0.018(4) 0.010(5)
C4 0.037(5) 0.152(11) 0.051(6) 0.000(6) 0.024(4) 0.015(7)
C5 0.042(5) 0.109(9) 0.061(6) 0.015(5) 0.029(5) -0.013(6)
C6 0.042(4) 0.057(5) 0.048(5) 0.014(4) 0.017(4) -0.002(4)
C7 0.023(4) 0.048(5) 0.034(4) 0.005(3) 0.011(3) -0.006(4)
C8 0.042(4) 0.031(4) 0.073(6) 0.012(4) 0.020(4) 0.017(4)
C9 0.036(4) 0.050(5) 0.038(4) 0.004(4) 0.015(3) 0.003(4)
C10 0.022(3) 0.024(4) 0.027(4) 0.001(3) 0.010(3) -0.003(3)
C11 0.028(3) 0.016(3) 0.027(4) 0.001(3) 0.008(3) -0.005(3)
C12 0.039(4) 0.041(5) 0.043(5) 0.000(4) 0.020(4) -0.006(4)
C13 0.041(4) 0.074(6) 0.037(4) 0.006(4) 0.022(4) -0.002(4)
C14 0.050(5) 0.069(6) 0.046(5) 0.020(5) 0.020(4) -0.012(4)
C15 0.055(5) 0.041(5) 0.050(5) 0.013(4) 0.017(4) -0.013(4)
C16 0.037(4) 0.026(4) 0.039(4) 0.005(3) 0.015(3) -0.004(3)
C17 0.031(4) 0.030(4) 0.031(4) 0.012(3) 0.012(3) -0.002(3)
C18 0.035(4) 0.038(4) 0.030(4) 0.012(3) 0.008(3) -0.004(3)
C19 0.032(4) 0.070(6) 0.040(5) 0.016(4) 0.005(4) -0.002(4)
C20 0.051(5) 0.065(6) 0.037(5) 0.030(5) 0.012(4) 0.012(4)
C21 0.066(6) 0.048(5) 0.040(5) 0.024(4) 0.026(4) 0.018(4)
C22 0.058(5) 0.035(4) 0.033(4) 0.017(4) 0.030(4) 0.004(3)
C23 0.037(4) 0.047(5) 0.055(5) 0.003(4) 0.002(4) 0.014(4)
C24 0.037(5) 0.094(8) 0.092(7) -0.004(5) 0.025(5) 0.024(6)
C25 0.071(6) 0.049(6) 0.104(8) -0.011(5) 0.001(6) -0.011(6)
C26 0.052(5) 0.028(4) 0.041(4) 0.009(4) 0.022(4) 0.008(3)
C27 0.111(8) 0.032(5) 0.099(8) 0.013(5) 0.045(6) 0.019(5)
C28 0.054(5) 0.084(7) 0.050(5) -0.006(5) 0.031(4) 0.004(5)
C29 0.032(4) 0.035(4) 0.022(4) 0.003(3) 0.009(3) 0.001(3)
C30 0.024(3) 0.035(4) 0.023(4) 0.000(3) 0.004(3) -0.006(3)
C31 0.028(4) 0.046(4) 0.025(4) -0.008(3) 0.013(3) -0.006(3)
C32 0.042(4) 0.057(5) 0.047(5) -0.002(4) 0.024(4) 0.010(4)
C33 0.041(4) 0.062(6) 0.051(5) 0.015(4) 0.019(4) 0.011(4)
C34 0.049(5) 0.042(5) 0.057(5) -0.004(4) 0.015(4) 0.014(4)
C35 0.063(6) 0.069(6) 0.057(6) 0.001(5) 0.032(5) 0.019(5)
C36 0.042(4) 0.063(6) 0.049(5) -0.005(4) 0.026(4) 0.005(4)
C37 0.031(4) 0.034(4) 0.021(4) 0.002(3) 0.009(3) -0.005(3)
C38 0.050(4) 0.049(5) 0.035(4) -0.013(4) 0.022(4) -0.017(4)
C39 0.040(5) 0.050(5) 0.056(5) -0.011(4) 0.025(4) -0.006(4)
C40 0.047(5) 0.033(4) 0.053(5) 0.000(4) 0.019(4) -0.005(4)
C41 0.070(6) 0.048(5) 0.060(6) -0.019(4) 0.033(5) -0.036(4)
C42 0.054(5) 0.049(5) 0.056(5) -0.013(4) 0.036(4) -0.021(4)
C43 0.070(6) 0.061(6) 0.045(5) 0.024(5) 0.012(4) -0.008(4)
C44 0.117(8) 0.048(5) 0.038(5) -0.002(5) 0.038(5) 0.003(4)
C45 0.054(6) 0.218(14) 0.033(5) -0.014(7) 0.021(4) -0.027(7)
C46 0.055(5) 0.083(7) 0.042(5) 0.020(5) 0.017(4) -0.020(5)
C47 0.074(6) 0.040(5) 0.050(5) -0.023(4) 0.034(4) -0.018(4)
C48 0.103(5) 0.082(4) 0.079(4) -0.046(3) 0.062(4) -0.013(3)
C50 0.103(5) 0.082(4) 0.079(4) -0.046(3) 0.062(4) -0.013(3)
C51 0.025(3) 0.024(4) 0.036(4) 0.013(3) 0.014(3) 0.006(3)
C52 0.042(4) 0.038(4) 0.039(5) -0.002(4) 0.011(4) 0.004(4)
C53 0.052(5) 0.030(4) 0.053(5) -0.013(4) 0.009(4) 0.002(4)
C54 0.044(5) 0.042(5) 0.052(6) 0.005(4) 0.003(4) -0.013(4)
C55 0.038(4) 0.050(5) 0.041(5) 0.014(4) 0.015(4) 0.004(4)
C56 0.025(4) 0.036(4) 0.046(5) 0.006(3) 0.013(3) -0.002(4)
C57 0.022(3) 0.031(4) 0.039(4) -0.001(3) 0.018(3) 0.006(3)
C58 0.026(4) 0.027(4) 0.046(4) -0.003(3) 0.011(3) -0.009(3)
C59 0.031(4) 0.035(4) 0.056(5) 0.005(3) 0.018(4) 0.010(4)
C60 0.045(4) 0.023(4) 0.062(5) 0.008(3) 0.035(4) 0.003(4)
C61 0.071(5) 0.037(5) 0.045(5) 0.002(4) 0.037(4) -0.008(4)
C62 0.055(5) 0.035(4) 0.037(4) 0.003(4) 0.024(4) -0.001(3)
C63 0.030(4) 0.040(4) 0.027(4) 0.005(3) 0.010(3) -0.001(3)
C64 0.043(4) 0.051(5) 0.025(4) 0.005(4) 0.018(3) 0.006(3)
C65 0.033(4) 0.051(5) 0.030(4) -0.007(4) 0.015(3) -0.001(3)
C66 0.027(4) 0.078(6) 0.034(4) 0.000(4) 0.015(3) 0.010(4)
C67 0.039(4) 0.052(5) 0.059(5) 0.007(4) 0.026(4) -0.005(4)
C68 0.037(4) 0.040(5) 0.049(5) 0.003(4) 0.014(4) -0.002(4)
C69 0.041(4) 0.020(4) 0.041(4) 0.005(3) 0.019(4) 0.000(3)
C70 0.054(5) 0.030(4) 0.031(4) 0.004(4) 0.013(4) -0.002(3)
C71 0.107(8) 0.029(5) 0.034(5) 0.004(5) 0.020(5) -0.007(4)
C72 0.120(8) 0.023(4) 0.048(6) 0.002(5) 0.046(6) 0.000(4)
C73 0.092(7) 0.036(5) 0.071(6) -0.001(5) 0.062(6) 0.004(4)
C74 0.054(5) 0.033(4) 0.046(5) 0.004(4) 0.030(4) 0.002(4)
C75 0.028(4) 0.026(4) 0.042(4) 0.002(3) 0.016(3) -0.006(3)
C76 0.027(3) 0.025(4) 0.029(4) -0.002(3) 0.013(3) -0.008(3)
C77 0.030(4) 0.045(4) 0.044(4) -0.002(3) 0.019(3) -0.009(4)
C78 0.043(4) 0.055(5) 0.053(5) -0.006(4) 0.036(4) -0.011(4)
C79 0.034(4) 0.056(5) 0.050(5) -0.011(4) 0.026(4) 0.000(4)
C80 0.030(4) 0.041(4) 0.037(4) -0.012(3) 0.017(3) -0.006(3)
C81 0.023(3) 0.029(4) 0.026(4) -0.003(3) 0.010(3) -0.004(3)
C82 0.038(4) 0.034(4) 0.054(5) -0.006(3) 0.022(4) -0.007(4)
C83 0.035(4) 0.054(5) 0.030(4) -0.006(4) 0.013(3) -0.007(3)
C84 0.021(3) 0.017(3) 0.026(4) 0.004(3) 0.008(3) -0.001(3)
C85 0.025(3) 0.027(4) 0.020(3) -0.005(3) 0.005(3) 0.001(3)
C86 0.022(3) 0.038(4) 0.037(4) 0.008(3) 0.012(3) 0.005(3)
C87 0.033(4) 0.054(5) 0.042(4) -0.005(4) 0.021(3) -0.001(4)
C88 0.047(5) 0.078(6) 0.051(5) -0.029(5) 0.030(4) -0.009(5)
C89 0.078(6) 0.049(5) 0.055(5) -0.031(5) 0.038(5) -0.002(4)
C90 0.063(5) 0.043(5) 0.046(5) -0.019(4) 0.035(4) -0.005(4)
C91 0.028(4) 0.028(4) 0.025(4) -0.009(3) 0.014(3) -0.004(3)
C92 0.025(3) 0.035(4) 0.026(4) -0.004(3) 0.012(3) 0.001(3)
C93 0.023(4) 0.054(5) 0.024(4) -0.007(3) 0.006(3) 0.006(3)
C94 0.038(4) 0.048(5) 0.032(4) -0.017(4) 0.014(3) -0.005(4)
C95 0.044(4) 0.039(4) 0.032(4) -0.014(4) 0.020(4) -0.007(3)
C96 0.033(4) 0.028(4) 0.028(4) -0.007(3) 0.014(3) -0.006(3)
C97 0.036(4) 0.023(4) 0.046(4) -0.001(3) 0.017(3) -0.004(3)
C98 0.052(5) 0.079(7) 0.078(6) 0.008(5) 0.036(5) -0.002(5)
C99 0.064(6) 0.057(6) 0.120(8) 0.016(5) 0.045(6) 0.042(6)
C100 0.023(3) 0.045(5) 0.035(4) 0.008(3) 0.007(3) 0.007(3)
C101 0.042(4) 0.058(5) 0.050(5) 0.003(4) 0.024(4) 0.001(4)
C102 0.038(4) 0.043(5) 0.040(4) 0.006(4) 0.010(3) 0.008(4)
C103 0.025(3) 0.023(4) 0.026(4) 0.007(3) 0.010(3) 0.001(3)
C104 0.027(3) 0.024(4) 0.032(4) 0.004(3) 0.011(3) 0.004(3)
C105 0.027(4) 0.033(4) 0.045(4) 0.005(3) 0.014(3) 0.011(3)
C106 0.036(4) 0.032(4) 0.057(5) 0.001(3) 0.017(4) 0.001(4)
C107 0.040(4) 0.034(4) 0.042(4) 0.010(3) 0.017(4) 0.000(3)
C108 0.033(4) 0.045(5) 0.033(4) 0.000(4) 0.015(3) 0.001(3)
C109 0.032(4) 0.027(4) 0.031(4) 0.000(3) 0.014(3) 0.000(3)
C110 0.029(4) 0.031(4) 0.023(4) -0.002(3) 0.012(3) 0.004(3)
C111 0.024(3) 0.028(4) 0.025(4) 0.005(3) 0.009(3) 0.002(3)
C112 0.028(4) 0.035(4) 0.037(4) 0.003(3) 0.011(3) 0.005(3)
C113 0.033(4) 0.035(4) 0.063(6) -0.003(4) 0.012(4) 0.009(4)
C114 0.051(5) 0.036(5) 0.061(6) 0.000(4) -0.002(4) -0.006(4)
C115 0.049(5) 0.047(5) 0.042(5) 0.001(4) 0.006(4) -0.019(4)
C116 0.035(4) 0.047(5) 0.036(4) 0.002(3) 0.013(3) -0.006(4)
C117 0.088(6) 0.067(6) 0.051(5) -0.042(5) 0.044(5) -0.039(4)
C118 0.150(9) 0.088(8) 0.072(6) -0.057(7) 0.084(7) -0.030(6)
C119 0.072(6) 0.061(6) 0.051(5) -0.022(5) 0.039(5) -0.009(4)
C120 0.068(5) 0.047(5) 0.033(4) -0.004(4) 0.022(4) 0.007(4)
C121 0.039(4) 0.030(4) 0.048(5) 0.013(3) 0.022(4) 0.014(3)
C122 0.043(5) 0.039(5) 0.070(6) 0.024(4) 0.025(4) 0.007(4)
C123 0.042(4) 0.040(4) 0.057(5) -0.003(3) 0.034(4) -0.012(4)
C124 0.040(4) 0.031(4) 0.038(4) 0.005(3) 0.021(3) -0.010(3)
C125 0.028(4) 0.026(4) 0.037(4) 0.002(3) 0.000(3) -0.003(3)
C126 0.038(4) 0.041(5) 0.040(5) 0.013(4) 0.009(4) 0.003(4)
C127 0.062(6) 0.063(6) 0.045(5) 0.004(5) 0.011(4) -0.014(5)
C128 0.080(7) 0.057(6) 0.052(6) 0.002(5) 0.004(5) -0.014(5)
C129 0.059(6) 0.043(5) 0.065(6) -0.015(4) 0.004(5) 0.004(5)
C130 0.048(5) 0.029(4) 0.045(5) -0.007(4) 0.008(4) 0.006(4)
C131 0.049(5) 0.022(4) 0.045(5) 0.004(4) 0.015(4) 0.000(3)
C132 0.072(6) 0.037(5) 0.039(5) 0.017(4) 0.012(4) 0.002(4)
C133 0.119(9) 0.034(5) 0.040(6) 0.024(6) 0.009(6) -0.010(4)
C134 0.182(13) 0.039(6) 0.074(8) 0.035(7) 0.083(9) 0.015(5)
C135 0.129(9) 0.045(6) 0.087(8) 0.016(6) 0.076(8) 0.014(5)
C136 0.083(6) 0.033(5) 0.062(6) 0.005(4) 0.044(5) 0.011(4)
C137 0.022(3) 0.029(4) 0.039(4) -0.004(3) 0.009(3) 0.003(3)
C138 0.034(4) 0.029(4) 0.044(4) -0.003(3) 0.014(3) 0.001(3)
C139 0.039(4) 0.022(4) 0.086(7) -0.006(3) 0.033(4) -0.012(4)
C140 0.031(4) 0.026(4) 0.077(6) 0.010(3) 0.025(4) 0.021(4)
C141 0.039(4) 0.034(4) 0.061(5) 0.002(4) 0.017(4) 0.015(4)
C142 0.033(4) 0.043(5) 0.048(5) 0.002(3) 0.013(3) 0.011(4)
C143 0.032(4) 0.035(4) 0.033(4) 0.002(3) 0.005(3) 0.000(3)
C144 0.037(4) 0.029(4) 0.036(4) 0.000(3) 0.018(3) 0.000(3)
C145 0.041(4) 0.038(4) 0.036(4) -0.005(4) 0.018(3) 0.003(3)
C146 0.033(4) 0.054(5) 0.040(4) 0.002(4) 0.017(3) 0.002(4)
C147 0.029(4) 0.035(5) 0.071(6) 0.008(4) 0.010(4) 0.003(4)
C148 0.031(4) 0.032(4) 0.078(6) 0.005(3) 0.019(4) -0.002(4)
B1 0.026(4) 0.028(4) 0.042(5) 0.000(3) 0.014(4) -0.002(4)
B2 0.030(4) 0.021(4) 0.035(5) 0.006(3) 0.012(4) 0.008(3)
C49 0.103(5) 0.082(4) 0.079(4) -0.046(3) 0.062(4) -0.013(3)

loop_
_atom_type_symbol
_atom_type_description
_atom_type_scat_dispersion_real
_atom_type_scat_dispersion_imag
_atom_type_scat_source
C C 0.0033 0.0016 'International Tables Vol C Tables 4.2.6.8 and 6.1.1.4'
H H 0.0000 0.0000 'International Tables Vol C Tables 4.2.6.8 and 6.1.1.4'
B B 0.0013 0.0007 'International Tables Vol C Tables 4.2.6.8 and 6.1.1.4'
N N 0.0061 0.0033 'International Tables Vol C Tables 4.2.6.8 and 6.1.1.4'
O O 0.0106 0.0060 'International Tables Vol C Tables 4.2.6.8 and 6.1.1.4'
P P 0.1023 0.0942 'International Tables Vol C Tables 4.2.6.8 and 6.1.1.4'
Sc Sc 0.2519 0.3716 'International Tables Vol C Tables 4.2.6.8 and 6.1.1.4'

loop_
_citation_id
_citation_doi
_citation_year
1 10.1039/D2DT04167G 2023

loop_
_geom_angle_atom_site_label_1
_geom_angle_atom_site_label_2
_geom_angle_atom_site_label_3
_geom_angle_site_symmetry_1
_geom_angle_site_symmetry_3
_geom_angle
_geom_angle_publ_flag
N3 Sc1 N2 . . 62.18(19) ?
N3 Sc1 O1 . . 154.96(18) ?
N2 Sc1 O1 . . 94.87(18) ?
N3 Sc1 C1 . . 95.4(2) ?
N2 Sc1 C1 . . 101.1(2) ?
O1 Sc1 C1 . . 99.1(2) ?
N3 Sc1 O2 . . 85.72(18) ?
N2 Sc1 O2 . . 96.35(18) ?
O1 Sc1 O2 . . 87.19(16) ?
C1 Sc1 O2 . . 160.9(2) ?
N3 Sc1 N1 . . 101.83(19) ?
N2 Sc1 N1 . . 163.12(19) ?
O1 Sc1 N1 . . 101.78(18) ?
C1 Sc1 N1 . . 73.8(2) ?
O2 Sc1 N1 . . 87.26(17) ?
N3 Sc1 C10 . . 31.25(18) ?
N2 Sc1 C10 . . 30.93(18) ?
O1 Sc1 C10 . . 125.26(19) ?
C1 Sc1 C10 . . 99.3(2) ?
O2 Sc1 C10 . . 91.52(18) ?
N1 Sc1 C10 . . 132.8(2) ?
N3 Sc1 C2 . . 119.5(2) ?
N2 Sc1 C2 . . 126.9(2) ?
O1 Sc1 C2 . . 81.58(18) ?
C1 Sc1 C2 . . 30.1(2) ?
O2 Sc1 C2 . . 135.9(2) ?
N1 Sc1 C2 . . 54.24(19) ?
C10 Sc1 C2 . . 129.4(2) ?
N6 Sc2 N5 . . 62.22(19) ?
N6 Sc2 O3 . . 153.18(18) ?
N5 Sc2 O3 . . 92.21(18) ?
N6 Sc2 C75 . . 96.9(2) ?
N5 Sc2 C75 . . 99.6(2) ?
O3 Sc2 C75 . . 95.2(2) ?
N6 Sc2 O4 . . 87.95(17) ?
N5 Sc2 O4 . . 101.45(17) ?
O3 Sc2 O4 . . 89.58(16) ?
C75 Sc2 O4 . . 158.2(2) ?
N6 Sc2 N4 . . 111.07(18) ?
N5 Sc2 N4 . . 170.23(19) ?
O3 Sc2 N4 . . 95.28(17) ?
C75 Sc2 N4 . . 73.6(2) ?
O4 Sc2 N4 . . 84.89(16) ?
N6 Sc2 C84 . . 31.11(18) ?
N5 Sc2 C84 . . 31.43(17) ?
O3 Sc2 C84 . . 122.46(18) ?
C75 Sc2 C84 . . 102.9(2) ?
O4 Sc2 C84 . . 92.20(17) ?
N4 Sc2 C84 . . 142.17(18) ?
C37 P1 C31 . . 102.1(3) ?
C37 P1 C30 . . 102.3(3) ?
C31 P1 C30 . . 99.8(3) ?
C110 P2 C111 . . 105.6(3) ?
C110 P2 C104 . . 97.8(3) ?
C111 P2 C104 . . 101.3(3) ?
C43 O1 C46 . . 102.9(5) ?
C43 O1 Sc1 . . 127.0(4) ?
C46 O1 Sc1 . . 130.1(4) ?
C50 O2 C47 . . 107.7(5) ?
C50 O2 Sc1 . . 124.2(4) ?
C47 O2 Sc1 . . 127.9(4) ?
C117 O3 C120 . . 105.5(5) ?
C117 O3 Sc2 . . 117.6(4) ?
C120 O3 Sc2 . . 132.7(4) ?
C121 O4 C124 . . 106.3(5) ?
C121 O4 Sc2 . . 128.0(4) ?
C124 O4 Sc2 . . 125.3(4) ?
C8 N1 C7 . . 113.4(6) ?
C8 N1 C9 . . 108.3(5) ?
C7 N1 C9 . . 110.5(5) ?
C8 N1 Sc1 . . 113.0(4) ?
C7 N1 Sc1 . . 96.7(4) ?
C9 N1 Sc1 . . 114.9(4) ?
C10 N2 C17 . . 121.5(5) ?
C10 N2 Sc1 . . 91.0(4) ?
C17 N2 Sc1 . . 147.4(4) ?
C10 N3 C29 . . 121.2(5) ?
C10 N3 Sc1 . . 92.1(4) ?
C29 N3 Sc1 . . 146.0(4) ?
C81 N4 C82 . . 112.5(5) ?
C81 N4 C83 . . 110.6(5) ?
C82 N4 C83 . . 105.5(5) ?
C81 N4 Sc2 . . 102.0(3) ?
C82 N4 Sc2 . . 118.4(4) ?
C83 N4 Sc2 . . 107.8(4) ?
C84 N5 C91 . . 123.3(5) ?
C84 N5 Sc2 . . 91.2(4) ?
C91 N5 Sc2 . . 145.2(4) ?
C84 N6 C103 . . 121.7(5) ?
C84 N6 Sc2 . . 93.1(4) ?
C103 N6 Sc2 . . 144.6(4) ?
C2 C1 Sc1 . . 99.9(5) ?
C2 C1 H1A . . 111.800000 ?
Sc1 C1 H1A . . 111.800000 ?
C2 C1 H1B . . 111.800000 ?
Sc1 C1 H1B . . 111.800000 ?
H1A C1 H1B . . 109.500000 ?
C7 C2 C3 . . 118.2(7) ?
C7 C2 C1 . . 120.6(6) ?
C3 C2 C1 . . 120.9(7) ?
C7 C2 Sc1 . . 81.1(4) ?
C3 C2 Sc1 . . 139.8(5) ?
C1 C2 Sc1 . . 49.9(3) ?
C4 C3 C2 . . 119.8(9) ?
C4 C3 H3 . . 120.100000 ?
C2 C3 H3 . . 120.100000 ?
C3 C4 C5 . . 121.2(8) ?
C3 C4 H4 . . 119.400000 ?
C5 C4 H4 . . 119.400000 ?
C6 C5 C4 . . 120.0(8) ?
C6 C5 H5 . . 120.000000 ?
C4 C5 H5 . . 120.000000 ?
C5 C6 C7 . . 118.7(8) ?
C5 C6 H6 . . 120.700000 ?
C7 C6 H6 . . 120.700000 ?
C2 C7 C6 . . 121.8(7) ?
C2 C7 N1 . . 116.7(6) ?
C6 C7 N1 . . 121.5(7) ?
N1 C8 H8A . . 109.500000 ?
N1 C8 H8B . . 109.500000 ?
H8A C8 H8B . . 109.500000 ?
N1 C8 H8C . . 109.500000 ?
H8A C8 H8C . . 109.500000 ?
H8B C8 H8C . . 109.500000 ?
N1 C9 H9A . . 109.500000 ?
N1 C9 H9B . . 109.500000 ?
H9A C9 H9B . . 109.500000 ?
N1 C9 H9C . . 109.500000 ?
H9A C9 H9C . . 109.500000 ?
H9B C9 H9C . . 109.500000 ?
N2 C10 N3 . . 114.6(5) ?
N2 C10 C11 . . 124.7(5) ?
N3 C10 C11 . . 120.7(6) ?
N2 C10 Sc1 . . 58.0(3) ?
N3 C10 Sc1 . . 56.6(3) ?
C11 C10 Sc1 . . 177.1(4) ?
C16 C11 C12 . . 119.0(6) ?
C16 C11 C10 . . 120.7(6) ?
C12 C11 C10 . . 120.0(6) ?
C13 C12 C11 . . 120.8(7) ?
C13 C12 H12 . . 119.600000 ?
C11 C12 H12 . . 119.600000 ?
C12 C13 C14 . . 119.6(7) ?
C12 C13 H13 . . 120.200000 ?
C14 C13 H13 . . 120.200000 ?
C13 C14 C15 . . 120.2(7) ?
C13 C14 H14 . . 119.900000 ?
C15 C14 H14 . . 119.900000 ?
C14 C15 C16 . . 120.4(7) ?
C14 C15 H15 . . 119.800000 ?
C16 C15 H15 . . 119.800000 ?
C11 C16 C15 . . 120.0(7) ?
C11 C16 H16 . . 120.000000 ?
C15 C16 H16 . . 120.000000 ?
C22 C17 C18 . . 121.4(6) ?
C22 C17 N2 . . 118.9(6) ?
C18 C17 N2 . . 119.5(6) ?
C17 C18 C19 . . 118.4(7) ?
C17 C18 C23 . . 123.9(6) ?
C19 C18 C23 . . 117.6(7) ?
C20 C19 C18 . . 121.1(7) ?
C20 C19 H19 . . 119.500000 ?
C18 C19 H19 . . 119.500000 ?
C21 C20 C19 . . 120.0(7) ?
C21 C20 H20 . . 120.000000 ?
C19 C20 H20 . . 120.000000 ?
C20 C21 C22 . . 121.0(7) ?
C20 C21 H21 . . 119.500000 ?
C22 C21 H21 . . 119.500000 ?
C17 C22 C21 . . 118.2(7) ?
C17 C22 C26 . . 123.1(6) ?
C21 C22 C26 . . 118.6(6) ?
C18 C23 C25 . . 113.2(7) ?
C18 C23 C24 . . 112.3(7) ?
C25 C23 C24 . . 108.2(7) ?
C18 C23 H23 . . 107.700000 ?
C25 C23 H23 . . 107.700000 ?
C24 C23 H23 . . 107.700000 ?
C23 C24 H24A . . 109.500000 ?
C23 C24 H24B . . 109.500000 ?
H24A C24 H24B . . 109.500000 ?
C23 C24 H24C . . 109.500000 ?
H24A C24 H24C . . 109.500000 ?
H24B C24 H24C . . 109.500000 ?
C23 C25 H25A . . 109.500000 ?
C23 C25 H25B . . 109.500000 ?
H25A C25 H25B . . 109.500000 ?
C23 C25 H25C . . 109.500000 ?
H25A C25 H25C . . 109.500000 ?
H25B C25 H25C . . 109.500000 ?
C22 C26 C27 . . 114.6(6) ?
C22 C26 C28 . . 111.0(6) ?
C27 C26 C28 . . 109.2(6) ?
C22 C26 H26 . . 107.300000 ?
C27 C26 H26 . . 107.300000 ?
C28 C26 H26 . . 107.300000 ?
C26 C27 H27A . . 109.500000 ?
C26 C27 H27B . . 109.500000 ?
H27A C27 H27B . . 109.500000 ?
C26 C27 H27C . . 109.500000 ?
H27A C27 H27C . . 109.500000 ?
H27B C27 H27C . . 109.500000 ?
C26 C28 H28A . . 109.500000 ?
C26 C28 H28B . . 109.500000 ?
H28A C28 H28B . . 109.500000 ?
C26 C28 H28C . . 109.500000 ?
H28A C28 H28C . . 109.500000 ?
H28B C28 H28C . . 109.500000 ?
N3 C29 C30 . . 112.9(5) ?
N3 C29 H29A . . 109.000000 ?
C30 C29 H29A . . 109.000000 ?
N3 C29 H29B . . 109.000000 ?
C30 C29 H29B . . 109.000000 ?
H29A C29 H29B . . 107.800000 ?
C29 C30 P1 . . 109.7(4) ?
C29 C30 H30A . . 109.700000 ?
P1 C30 H30A . . 109.700000 ?
C29 C30 H30B . . 109.700000 ?
P1 C30 H30B . . 109.700000 ?
H30A C30 H30B . . 108.200000 ?
C32 C31 C36 . . 116.4(7) ?
C32 C31 P1 . . 124.5(5) ?
C36 C31 P1 . . 118.9(5) ?
C33 C32 C31 . . 122.4(7) ?
C33 C32 H32 . . 118.800000 ?
C31 C32 H32 . . 118.800000 ?
C34 C33 C32 . . 119.0(7) ?
C34 C33 H33 . . 120.500000 ?
C32 C33 H33 . . 120.500000 ?
C33 C34 C35 . . 120.0(7) ?
C33 C34 H34 . . 120.000000 ?
C35 C34 H34 . . 120.000000 ?
C36 C35 C34 . . 120.2(8) ?
C36 C35 H35 . . 119.900000 ?
C34 C35 H35 . . 119.900000 ?
C35 C36 C31 . . 122.1(7) ?
C35 C36 H36 . . 119.000000 ?
C31 C36 H36 . . 119.000000 ?
C42 C37 C38 . . 115.4(6) ?
C42 C37 P1 . . 117.4(5) ?
C38 C37 P1 . . 127.2(5) ?
C39 C38 C37 . . 121.7(7) ?
C39 C38 H38 . . 119.200000 ?
C37 C38 H38 . . 119.200000 ?
C40 C39 C38 . . 121.1(7) ?
C40 C39 H39 . . 119.400000 ?
C38 C39 H39 . . 119.400000 ?
C39 C40 C41 . . 118.8(7) ?
C39 C40 H40 . . 120.600000 ?
C41 C40 H40 . . 120.600000 ?
C40 C41 C42 . . 120.2(7) ?
C40 C41 H41 . . 119.900000 ?
C42 C41 H41 . . 119.900000 ?
C41 C42 C37 . . 122.7(7) ?
C41 C42 H42 . . 118.700000 ?
C37 C42 H42 . . 118.700000 ?
O1 C43 C44 . . 107.0(7) ?
O1 C43 H43A . . 110.300000 ?
C44 C43 H43A . . 110.300000 ?
O1 C43 H43B . . 110.300000 ?
C44 C43 H43B . . 110.300000 ?
H43A C43 H43B . . 108.600000 ?
C43 C44 C45 . . 105.5(7) ?
C43 C44 H44A . . 110.600000 ?
C45 C44 H44A . . 110.600000 ?
C43 C44 H44B . . 110.600000 ?
C45 C44 H44B . . 110.600000 ?
H44A C44 H44B . . 108.800000 ?
C46 C45 C44 . . 105.7(7) ?
C46 C45 H45A . . 110.600000 ?
C44 C45 H45A . . 110.600000 ?
C46 C45 H45B . . 110.600000 ?
C44 C45 H45B . . 110.600000 ?
H45A C45 H45B . . 108.700000 ?
O1 C46 C45 . . 106.1(7) ?
O1 C46 H46A . . 110.500000 ?
C45 C46 H46A . . 110.500000 ?
O1 C46 H46B . . 110.500000 ?
C45 C46 H46B . . 110.500000 ?
H46A C46 H46B . . 108.700000 ?
O2 C47 C48 . . 107.1(6) ?
O2 C47 H47A . . 110.300000 ?
C48 C47 H47A . . 110.300000 ?
O2 C47 H47B . . 110.300000 ?
C48 C47 H47B . . 110.300000 ?
H47A C47 H47B . . 108.600000 ?
C49 C48 C47 . . 102.3(7) ?
C49 C48 H48A . . 111.300000 ?
C47 C48 H48A . . 111.300000 ?
C49 C48 H48B . . 111.300000 ?
C47 C48 H48B . . 111.300000 ?
H48A C48 H48B . . 109.200000 ?
C49 C50 O2 . . 105.1(7) ?
C49 C50 H50A . . 110.700000 ?
O2 C50 H50A . . 110.700000 ?
C49 C50 H50B . . 110.700000 ?
O2 C50 H50B . . 110.700000 ?
H50A C50 H50B . . 108.800000 ?
C52 C51 C56 . . 113.4(6) ?
C52 C51 B1 . . 126.8(6) ?
C56 C51 B1 . . 119.8(6) ?
C53 C52 C51 . . 123.5(7) ?
C53 C52 H52 . . 118.300000 ?
C51 C52 H52 . . 118.300000 ?
C54 C53 C52 . . 121.7(7) ?
C54 C53 H53 . . 119.100000 ?
C52 C53 H53 . . 119.100000 ?
C53 C54 C55 . . 117.1(7) ?
C53 C54 H54 . . 121.500000 ?
C55 C54 H54 . . 121.500000 ?
C54 C55 C56 . . 121.2(7) ?
C54 C55 H55 . . 119.400000 ?
C56 C55 H55 . . 119.400000 ?
C55 C56 C51 . . 123.1(7) ?
C55 C56 H56 . . 118.400000 ?
C51 C56 H56 . . 118.400000 ?
C58 C57 C62 . . 115.2(6) ?
C58 C57 B1 . . 124.6(6) ?
C62 C57 B1 . . 120.1(6) ?
C57 C58 C59 . . 122.8(7) ?
C57 C58 H58 . . 118.600000 ?
C59 C58 H58 . . 118.600000 ?
C60 C59 C58 . . 120.3(7) ?
C60 C59 H59 . . 119.800000 ?
C58 C59 H59 . . 119.800000 ?
C61 C60 C59 . . 118.9(7) ?
C61 C60 H60 . . 120.600000 ?
C59 C60 H60 . . 120.600000 ?
C60 C61 C62 . . 120.4(7) ?
C60 C61 H61 . . 119.800000 ?
C62 C61 H61 . . 119.800000 ?
C61 C62 C57 . . 122.3(7) ?
C61 C62 H62 . . 118.900000 ?
C57 C62 H62 . . 118.900000 ?
C64 C63 C68 . . 115.0(6) ?
C64 C63 B1 . . 125.2(6) ?
C68 C63 B1 . . 119.7(6) ?
C63 C64 C65 . . 122.4(7) ?
C63 C64 H64 . . 118.800000 ?
C65 C64 H64 . . 118.800000 ?
C66 C65 C64 . . 119.5(7) ?
C66 C65 H65 . . 120.300000 ?
C64 C65 H65 . . 120.300000 ?
C67 C66 C65 . . 120.6(7) ?
C67 C66 H66 . . 119.700000 ?
C65 C66 H66 . . 119.700000 ?
C66 C67 C68 . . 119.9(7) ?
C66 C67 H67 . . 120.000000 ?
C68 C67 H67 . . 120.000000 ?
C67 C68 C63 . . 122.6(7) ?
C67 C68 H68 . . 118.700000 ?
C63 C68 H68 . . 118.700000 ?
C74 C69 C70 . . 114.1(6) ?
C74 C69 B1 . . 122.0(6) ?
C70 C69 B1 . . 123.9(6) ?
C71 C70 C69 . . 122.9(8) ?
C71 C70 H70 . . 118.500000 ?
C69 C70 H70 . . 118.500000 ?
C72 C71 C70 . . 121.1(8) ?
C72 C71 H71 . . 119.400000 ?
C70 C71 H71 . . 119.400000 ?
C71 C72 C73 . . 118.4(8) ?
C71 C72 H72 . . 120.800000 ?
C73 C72 H72 . . 120.800000 ?
C74 C73 C72 . . 119.6(8) ?
C74 C73 H73 . . 120.200000 ?
C72 C73 H73 . . 120.200000 ?
C73 C74 C69 . . 123.8(7) ?
C73 C74 H74 . . 118.100000 ?
C69 C74 H74 . . 118.100000 ?
C76 C75 Sc2 . . 104.8(4) ?
C76 C75 H75A . . 110.800000 ?
Sc2 C75 H75A . . 110.800000 ?
C76 C75 H75B . . 110.800000 ?
Sc2 C75 H75B . . 110.800000 ?
H75A C75 H75B . . 108.900000 ?
C77 C76 C81 . . 116.8(6) ?
C77 C76 C75 . . 123.1(6) ?
C81 C76 C75 . . 120.0(5) ?
C78 C77 C76 . . 122.0(7) ?
C78 C77 H77 . . 119.000000 ?
C76 C77 H77 . . 119.000000 ?
C77 C78 C79 . . 119.9(6) ?
C77 C78 H78 . . 120.000000 ?
C79 C78 H78 . . 120.000000 ?
C78 C79 C80 . . 119.5(6) ?
C78 C79 H79 . . 120.200000 ?
C80 C79 H79 . . 120.200000 ?
C81 C80 C79 . . 120.5(7) ?
C81 C80 H80 . . 119.800000 ?
C79 C80 H80 . . 119.800000 ?
C80 C81 C76 . . 121.1(6) ?
C80 C81 N4 . . 123.7(6) ?
C76 C81 N4 . . 115.2(5) ?
N4 C82 H82A . . 109.500000 ?
N4 C82 H82B . . 109.500000 ?
H82A C82 H82B . . 109.500000 ?
N4 C82 H82C . . 109.500000 ?
H82A C82 H82C . . 109.500000 ?
H82B C82 H82C . . 109.500000 ?
N4 C83 H83A . . 109.500000 ?
N4 C83 H83B . . 109.500000 ?
H83A C83 H83B . . 109.500000 ?
N4 C83 H83C . . 109.500000 ?
H83A C83 H83C . . 109.500000 ?
H83B C83 H83C . . 109.500000 ?
N6 C84 N5 . . 112.4(5) ?
N6 C84 C85 . . 123.9(5) ?
N5 C84 C85 . . 123.4(5) ?
N6 C84 Sc2 . . 55.8(3) ?
N5 C84 Sc2 . . 57.4(3) ?
C85 C84 Sc2 . . 166.6(4) ?
C90 C85 C86 . . 118.3(6) ?
C90 C85 C84 . . 123.7(6) ?
C86 C85 C84 . . 117.8(5) ?
C87 C86 C85 . . 120.2(7) ?
C87 C86 H86 . . 119.900000 ?
C85 C86 H86 . . 119.900000 ?
C88 C87 C86 . . 121.1(7) ?
C88 C87 H87 . . 119.400000 ?
C86 C87 H87 . . 119.400000 ?
C87 C88 C89 . . 119.7(7) ?
C87 C88 H88 . . 120.200000 ?
C89 C88 H88 . . 120.200000 ?
C88 C89 C90 . . 120.2(7) ?
C88 C89 H89 . . 119.900000 ?
C90 C89 H89 . . 119.900000 ?
C85 C90 C89 . . 120.5(7) ?
C85 C90 H90 . . 119.700000 ?
C89 C90 H90 . . 119.700000 ?
C92 C91 N5 . . 121.6(6) ?
C92 C91 C96 . . 119.5(6) ?
N5 C91 C96 . . 118.8(5) ?
C93 C92 C91 . . 119.5(6) ?
C93 C92 C100 . . 119.3(6) ?
C91 C92 C100 . . 121.1(6) ?
C92 C93 C94 . . 121.2(6) ?
C92 C93 H93 . . 119.400000 ?
C94 C93 H93 . . 119.400000 ?
C93 C94 C95 . . 119.5(6) ?
C93 C94 H94 . . 120.300000 ?
C95 C94 H94 . . 120.300000 ?
C96 C95 C94 . . 121.6(7) ?
C96 C95 H95 . . 119.200000 ?
C94 C95 H95 . . 119.200000 ?
C95 C96 C91 . . 118.6(6) ?
C95 C96 C97 . . 119.3(6) ?
C91 C96 C97 . . 122.1(5) ?
C98 C97 C99 . . 108.7(6) ?
C98 C97 C96 . . 112.3(6) ?
C99 C97 C96 . . 112.0(6) ?
C98 C97 H97 . . 107.900000 ?
C99 C97 H97 . . 107.900000 ?
C96 C97 H97 . . 107.900000 ?
C97 C98 H98A . . 109.500000 ?
C97 C98 H98B . . 109.500000 ?
H98A C98 H98B . . 109.500000 ?
C97 C98 H98C . . 109.500000 ?
H98A C98 H98C . . 109.500000 ?
H98B C98 H98C . . 109.500000 ?
C97 C99 H99A . . 109.500000 ?
C97 C99 H99B . . 109.500000 ?
H99A C99 H99B . . 109.500000 ?
C97 C99 H99C . . 109.500000 ?
H99A C99 H99C . . 109.500000 ?
H99B C99 H99C . . 109.500000 ?
C92 C100 C101 . . 112.0(6) ?
C92 C100 C102 . . 109.6(5) ?
C101 C100 C102 . . 111.5(5) ?
C92 C100 H100 . . 107.900000 ?
C101 C100 H100 . . 107.900000 ?
C102 C100 H100 . . 107.900000 ?
C100 C101 H10A . . 109.500000 ?
C100 C101 H10B . . 109.500000 ?
H10A C101 H10B . . 109.500000 ?
C100 C101 H10C . . 109.500000 ?
H10A C101 H10C . . 109.500000 ?
H10B C101 H10C . . 109.500000 ?
C100 C102 H10D . . 109.500000 ?
C100 C102 H10E . . 109.500000 ?
H10D C102 H10E . . 109.500000 ?
C100 C102 H10F . . 109.500000 ?
H10D C102 H10F . . 109.500000 ?
H10E C102 H10F . . 109.500000 ?
N6 C103 C104 . . 111.1(5) ?
N6 C103 H10G . . 109.400000 ?
C104 C103 H10G . . 109.400000 ?
N6 C103 H10H . . 109.400000 ?
C104 C103 H10H . . 109.400000 ?
H10G C103 H10H . . 108.000000 ?
C103 C104 P2 . . 112.6(4) ?
C103 C104 H10I . . 109.100000 ?
P2 C104 H10I . . 109.100000 ?
C103 C104 H10J . . 109.100000 ?
P2 C104 H10J . . 109.100000 ?
H10I C104 H10J . . 107.800000 ?
C106 C105 C110 . . 121.0(6) ?
C106 C105 H105 . . 119.500000 ?
C110 C105 H105 . . 119.500000 ?
C107 C106 C105 . . 119.8(7) ?
C107 C106 H106 . . 120.100000 ?
C105 C106 H106 . . 120.100000 ?
C106 C107 C108 . . 120.0(7) ?
C106 C107 H107 . . 120.000000 ?
C108 C107 H107 . . 120.000000 ?
C107 C108 C109 . . 120.6(6) ?
C107 C108 H108 . . 119.700000 ?
C109 C108 H108 . . 119.700000 ?
C108 C109 C110 . . 120.5(6) ?
C108 C109 H109 . . 119.800000 ?
C110 C109 H109 . . 119.800000 ?
C109 C110 C105 . . 118.1(6) ?
C109 C110 P2 . . 126.4(5) ?
C105 C110 P2 . . 115.5(5) ?
C116 C111 C112 . . 118.8(6) ?
C116 C111 P2 . . 117.1(5) ?
C112 C111 P2 . . 124.1(5) ?
C111 C112 C113 . . 120.4(7) ?
C111 C112 H112 . . 119.800000 ?
C113 C112 H112 . . 119.800000 ?
C114 C113 C112 . . 120.0(7) ?
C114 C113 H113 . . 120.000000 ?
C112 C113 H113 . . 120.000000 ?
C113 C114 C115 . . 120.7(8) ?
C113 C114 H114 . . 119.700000 ?
C115 C114 H114 . . 119.700000 ?
C114 C115 C116 . . 119.9(7) ?
C114 C115 H115 . . 120.000000 ?
C116 C115 H115 . . 120.000000 ?
C111 C116 C115 . . 120.2(7) ?
C111 C116 H116 . . 119.900000 ?
C115 C116 H116 . . 119.900000 ?
C118 C117 O3 . . 109.2(6) ?
C118 C117 H11A . . 109.800000 ?
O3 C117 H11A . . 109.800000 ?
C118 C117 H11B . . 109.800000 ?
O3 C117 H11B . . 109.800000 ?
H11A C117 H11B . . 108.300000 ?
C117 C118 C119 . . 106.3(7) ?
C117 C118 H11C . . 110.500000 ?
C119 C118 H11C . . 110.500000 ?
C117 C118 H11D . . 110.500000 ?
C119 C118 H11D . . 110.500000 ?
H11C C118 H11D . . 108.700000 ?
C120 C119 C118 . . 105.1(6) ?
C120 C119 H11E . . 110.700000 ?
C118 C119 H11E . . 110.700000 ?
C120 C119 H11F . . 110.700000 ?
C118 C119 H11F . . 110.700000 ?
H11E C119 H11F . . 108.800000 ?
C119 C120 O3 . . 106.8(6) ?
C119 C120 H12A . . 110.400000 ?
O3 C120 H12A . . 110.400000 ?
C119 C120 H12B . . 110.400000 ?
O3 C120 H12B . . 110.400000 ?
H12A C120 H12B . . 108.600000 ?
O4 C121 C122 . . 107.1(5) ?
O4 C121 H12C . . 110.300000 ?
C122 C121 H12C . . 110.300000 ?
O4 C121 H12D . . 110.300000 ?
C122 C121 H12D . . 110.300000 ?
H12C C121 H12D . . 108.600000 ?
C123 C122 C121 . . 104.2(5) ?
C123 C122 H12E . . 110.900000 ?
C121 C122 H12E . . 110.900000 ?
C123 C122 H12F . . 110.900000 ?
C121 C122 H12F . . 110.900000 ?
H12E C122 H12F . . 108.900000 ?
C124 C123 C122 . . 103.6(5) ?
C124 C123 H12G . . 111.000000 ?
C122 C123 H12G . . 111.000000 ?
C124 C123 H12H . . 111.000000 ?
C122 C123 H12H . . 111.000000 ?
H12G C123 H12H . . 109.000000 ?
O4 C124 C123 . . 102.4(5) ?
O4 C124 H12I . . 111.300000 ?
C123 C124 H12I . . 111.300000 ?
O4 C124 H12J . . 111.300000 ?
C123 C124 H12J . . 111.300000 ?
H12I C124 H12J . . 109.200000 ?
C130 C125 C126 . . 113.9(7) ?
C130 C125 B2 . . 126.3(7) ?
C126 C125 B2 . . 119.9(6) ?
C127 C126 C125 . . 123.3(8) ?
C127 C126 H126 . . 118.300000 ?
C125 C126 H126 . . 118.300000 ?
C128 C127 C126 . . 119.2(9) ?
C128 C127 H127 . . 120.400000 ?
C126 C127 H127 . . 120.400000 ?
C127 C128 C129 . . 121.2(9) ?
C127 C128 H128 . . 119.400000 ?
C129 C128 H128 . . 119.400000 ?
C128 C129 C130 . . 118.2(8) ?
C128 C129 H129 . . 120.900000 ?
C130 C129 H129 . . 120.900000 ?
C125 C130 C129 . . 124.1(8) ?
C125 C130 H130 . . 117.900000 ?
C129 C130 H130 . . 117.900000 ?
C132 C131 C136 . . 114.7(7) ?
C132 C131 B2 . . 123.9(7) ?
C136 C131 B2 . . 121.4(6) ?
C131 C132 C133 . . 121.1(9) ?
C131 C132 H132 . . 119.500000 ?
C133 C132 H132 . . 119.500000 ?
C134 C133 C132 . . 121.4(9) ?
C134 C133 H133 . . 119.300000 ?
C132 C133 H133 . . 119.300000 ?
C135 C134 C133 . . 118.7(10) ?
C135 C134 H134 . . 120.700000 ?
C133 C134 H134 . . 120.700000 ?
C134 C135 C136 . . 119.9(11) ?
C134 C135 H135 . . 120.100000 ?
C136 C135 H135 . . 120.100000 ?
C135 C136 C131 . . 124.1(9) ?
C135 C136 H136 . . 117.900000 ?
C131 C136 H136 . . 117.900000 ?
C138 C137 C142 . . 114.8(7) ?
C138 C137 B2 . . 122.5(6) ?
C142 C137 B2 . . 122.6(6) ?
C139 C138 C137 . . 122.9(7) ?
C139 C138 H138 . . 118.600000 ?
C137 C138 H138 . . 118.600000 ?
C140 C139 C138 . . 120.4(7) ?
C140 C139 H139 . . 119.800000 ?
C138 C139 H139 . . 119.800000 ?
C141 C140 C139 . . 119.2(7) ?
C141 C140 H140 . . 120.400000 ?
C139 C140 H140 . . 120.400000 ?
C140 C141 C142 . . 119.2(7) ?
C140 C141 H141 . . 120.400000 ?
C142 C141 H141 . . 120.400000 ?
C137 C142 C141 . . 123.5(8) ?
C137 C142 H142 . . 118.300000 ?
C141 C142 H142 . . 118.300000 ?
C144 C143 C148 . . 115.6(6) ?
C144 C143 B2 . . 124.6(6) ?
C148 C143 B2 . . 119.8(6) ?
C145 C144 C143 . . 121.7(6) ?
C145 C144 H144 . . 119.200000 ?
C143 C144 H144 . . 119.200000 ?
C146 C145 C144 . . 121.4(7) ?
C146 C145 H145 . . 119.300000 ?
C144 C145 H145 . . 119.300000 ?
C147 C146 C145 . . 118.7(7) ?
C147 C146 H146 . . 120.600000 ?
C145 C146 H146 . . 120.600000 ?
C146 C147 C148 . . 120.5(7) ?
C146 C147 H147 . . 119.700000 ?
C148 C147 H147 . . 119.700000 ?
C147 C148 C143 . . 122.0(7) ?
C147 C148 H148 . . 119.000000 ?
C143 C148 H148 . . 119.000000 ?
C69 B1 C51 . . 110.5(6) ?
C69 B1 C57 . . 108.2(5) ?
C51 B1 C57 . . 111.9(5) ?
C69 B1 C63 . . 110.1(5) ?
C51 B1 C63 . . 106.8(5) ?
C57 B1 C63 . . 109.3(5) ?
C131 B2 C143 . . 110.3(5) ?
C131 B2 C125 . . 110.8(6) ?
C143 B2 C125 . . 107.3(5) ?
C131 B2 C137 . . 108.4(5) ?
C143 B2 C137 . . 109.2(5) ?
C125 B2 C137 . . 110.8(5) ?
C50 C49 C48 . . 115.5(8) ?
C50 C49 H49A . . 108.400000 ?
C48 C49 H49A . . 108.400000 ?
C50 C49 H49B . . 108.400000 ?
C48 C49 H49B . . 108.400000 ?
H49A C49 H49B . . 107.500000 ?

loop_
_geom_bond_atom_site_label_1
_geom_bond_atom_site_label_2
_geom_bond_site_symmetry_2
_geom_bond_distance
_geom_bond_publ_flag
Sc1 N3 . 2.147(5) ?
Sc1 N2 . 2.180(5) ?
Sc1 O1 . 2.195(4) ?
Sc1 C1 . 2.232(7) ?
Sc1 O2 . 2.241(4) ?
Sc1 N1 . 2.427(5) ?
Sc1 C10 . 2.570(6) ?
Sc1 C2 . 2.872(6) ?
Sc2 N6 . 2.141(5) ?
Sc2 N5 . 2.178(5) ?
Sc2 O3 . 2.187(4) ?
Sc2 C75 . 2.210(6) ?
Sc2 O4 . 2.242(4) ?
Sc2 N4 . 2.422(5) ?
Sc2 C84 . 2.585(6) ?
P1 C37 . 1.819(7) ?
P1 C31 . 1.829(7) ?
P1 C30 . 1.840(6) ?
P2 C110 . 1.835(7) ?
P2 C111 . 1.837(7) ?
P2 C104 . 1.869(6) ?
O1 C43 . 1.451(8) ?
O1 C46 . 1.454(8) ?
O2 C50 . 1.465(9) ?
O2 C47 . 1.468(8) ?
O3 C117 . 1.467(8) ?
O3 C120 . 1.474(8) ?
O4 C121 . 1.446(7) ?
O4 C124 . 1.468(7) ?
N1 C8 . 1.483(8) ?
N1 C7 . 1.485(8) ?
N1 C9 . 1.489(8) ?
N2 C10 . 1.321(7) ?
N2 C17 . 1.450(8) ?
N3 C10 . 1.334(7) ?
N3 C29 . 1.474(8) ?
N4 C81 . 1.479(7) ?
N4 C82 . 1.481(8) ?
N4 C83 . 1.486(8) ?
N5 C84 . 1.349(7) ?
N5 C91 . 1.415(8) ?
N6 C84 . 1.338(7) ?
N6 C103 . 1.465(7) ?
C1 C2 . 1.462(9) ?
C1 H1A . 0.990000 ?
C1 H1B . 0.990000 ?
C2 C7 . 1.390(10) ?
C2 C3 . 1.401(10) ?
C3 C4 . 1.381(13) ?
C3 H3 . 0.950000 ?
C4 C5 . 1.391(13) ?
C4 H4 . 0.950000 ?
C5 C6 . 1.375(11) ?
C5 H5 . 0.950000 ?
C6 C7 . 1.406(9) ?
C6 H6 . 0.950000 ?
C8 H8A . 0.980000 ?
C8 H8B . 0.980000 ?
C8 H8C . 0.980000 ?
C9 H9A . 0.980000 ?
C9 H9B . 0.980000 ?
C9 H9C . 0.980000 ?
C10 C11 . 1.502(8) ?
C11 C16 . 1.378(8) ?
C11 C12 . 1.402(9) ?
C12 C13 . 1.373(9) ?
C12 H12 . 0.950000 ?
C13 C14 . 1.378(11) ?
C13 H13 . 0.950000 ?
C14 C15 . 1.381(11) ?
C14 H14 . 0.950000 ?
C15 C16 . 1.383(9) ?
C15 H15 . 0.950000 ?
C16 H16 . 0.950000 ?
C17 C22 . 1.390(9) ?
C17 C18 . 1.394(9) ?
C18 C19 . 1.397(9) ?
C18 C23 . 1.498(10) ?
C19 C20 . 1.375(11) ?
C19 H19 . 0.950000 ?
C20 C21 . 1.371(11) ?
C20 H20 . 0.950000 ?
C21 C22 . 1.408(9) ?
C21 H21 . 0.950000 ?
C22 C26 . 1.508(10) ?
C23 C25 . 1.527(11) ?
C23 C24 . 1.546(11) ?
C23 H23 . 1.000000 ?
C24 H24A . 0.980000 ?
C24 H24B . 0.980000 ?
C24 H24C . 0.980000 ?
C25 H25A . 0.980000 ?
C25 H25B . 0.980000 ?
C25 H25C . 0.980000 ?
C26 C27 . 1.540(10) ?
C26 C28 . 1.548(9) ?
C26 H26 . 1.000000 ?
C27 H27A . 0.980000 ?
C27 H27B . 0.980000 ?
C27 H27C . 0.980000 ?
C28 H28A . 0.980000 ?
C28 H28B . 0.980000 ?
C28 H28C . 0.980000 ?
C29 C30 . 1.535(9) ?
C29 H29A . 0.990000 ?
C29 H29B . 0.990000 ?
C30 H30A . 0.990000 ?
C30 H30B . 0.990000 ?
C31 C32 . 1.389(9) ?
C31 C36 . 1.402(9) ?
C32 C33 . 1.382(10) ?
C32 H32 . 0.950000 ?
C33 C34 . 1.376(10) ?
C33 H33 . 0.950000 ?
C34 C35 . 1.388(11) ?
C34 H34 . 0.950000 ?
C35 C36 . 1.349(11) ?
C35 H35 . 0.950000 ?
C36 H36 . 0.950000 ?
C37 C42 . 1.386(9) ?
C37 C38 . 1.403(9) ?
C38 C39 . 1.365(9) ?
C38 H38 . 0.950000 ?
C39 C40 . 1.365(10) ?
C39 H39 . 0.950000 ?
C40 C41 . 1.370(10) ?
C40 H40 . 0.950000 ?
C41 C42 . 1.370(10) ?
C41 H41 . 0.950000 ?
C42 H42 . 0.950000 ?
C43 C44 . 1.465(10) ?
C43 H43A . 0.990000 ?
C43 H43B . 0.990000 ?
C44 C45 . 1.480(12) ?
C44 H44A . 0.990000 ?
C44 H44B . 0.990000 ?
C45 C46 . 1.478(11) ?
C45 H45A . 0.990000 ?
C45 H45B . 0.990000 ?
C46 H46A . 0.990000 ?
C46 H46B . 0.990000 ?
C47 C48 . 1.487(10) ?
C47 H47A . 0.990000 ?
C47 H47B . 0.990000 ?
C48 C49 . 1.440(11) ?
C48 H48A . 0.990000 ?
C48 H48B . 0.990000 ?
C50 C49 . 1.375(11) ?
C50 H50A . 0.990000 ?
C50 H50B . 0.990000 ?
C51 C52 . 1.391(9) ?
C51 C56 . 1.414(9) ?
C51 B1 . 1.633(10) ?
C52 C53 . 1.378(10) ?
C52 H52 . 0.950000 ?
C53 C54 . 1.370(11) ?
C53 H53 . 0.950000 ?
C54 C55 . 1.378(10) ?
C54 H54 . 0.950000 ?
C55 C56 . 1.378(10) ?
C55 H55 . 0.950000 ?
C56 H56 . 0.950000 ?
C57 C58 . 1.375(9) ?
C57 C62 . 1.408(9) ?
C57 B1 . 1.646(10) ?
C58 C59 . 1.397(9) ?
C58 H58 . 0.950000 ?
C59 C60 . 1.376(10) ?
C59 H59 . 0.950000 ?
C60 C61 . 1.366(10) ?
C60 H60 . 0.950000 ?
C61 C62 . 1.395(9) ?
C61 H61 . 0.950000 ?
C62 H62 . 0.950000 ?
C63 C64 . 1.399(9) ?
C63 C68 . 1.400(9) ?
C63 B1 . 1.663(10) ?
C64 C65 . 1.405(9) ?
C64 H64 . 0.950000 ?
C65 C66 . 1.366(10) ?
C65 H65 . 0.950000 ?
C66 C67 . 1.352(10) ?
C66 H66 . 0.950000 ?
C67 C68 . 1.398(9) ?
C67 H67 . 0.950000 ?
C68 H68 . 0.950000 ?
C69 C74 . 1.398(9) ?
C69 C70 . 1.413(9) ?
C69 B1 . 1.622(10) ?
C70 C71 . 1.381(10) ?
C70 H70 . 0.950000 ?
C71 C72 . 1.362(12) ?
C71 H71 . 0.950000 ?
C72 C73 . 1.405(12) ?
C72 H72 . 0.950000 ?
C73 C74 . 1.382(10) ?
C73 H73 . 0.950000 ?
C74 H74 . 0.950000 ?
C75 C76 . 1.487(8) ?
C75 H75A . 0.990000 ?
C75 H75B . 0.990000 ?
C76 C77 . 1.400(8) ?
C76 C81 . 1.406(8) ?
C77 C78 . 1.366(9) ?
C77 H77 . 0.950000 ?
C78 C79 . 1.383(10) ?
C78 H78 . 0.950000 ?
C79 C80 . 1.386(9) ?
C79 H79 . 0.950000 ?
C80 C81 . 1.368(9) ?
C80 H80 . 0.950000 ?
C82 H82A . 0.980000 ?
C82 H82B . 0.980000 ?
C82 H82C . 0.980000 ?
C83 H83A . 0.980000 ?
C83 H83B . 0.980000 ?
C83 H83C . 0.980000 ?
C84 C85 . 1.490(8) ?
C85 C90 . 1.376(9) ?
C85 C86 . 1.404(8) ?
C86 C87 . 1.380(9) ?
C86 H86 . 0.950000 ?
C87 C88 . 1.356(10) ?
C87 H87 . 0.950000 ?
C88 C89 . 1.376(11) ?
C88 H88 . 0.950000 ?
C89 C90 . 1.397(10) ?
C89 H89 . 0.950000 ?
C90 H90 . 0.950000 ?
C91 C92 . 1.406(8) ?
C91 C96 . 1.424(8) ?
C92 C93 . 1.380(9) ?
C92 C100 . 1.519(9) ?
C93 C94 . 1.383(9) ?
C93 H93 . 0.950000 ?
C94 C95 . 1.384(9) ?
C94 H94 . 0.950000 ?
C95 C96 . 1.380(9) ?
C95 H95 . 0.950000 ?
C96 C97 . 1.533(9) ?
C97 C98 . 1.516(9) ?
C97 C99 . 1.524(9) ?
C97 H97 . 1.000000 ?
C98 H98A . 0.980000 ?
C98 H98B . 0.980000 ?
C98 H98C . 0.980000 ?
C99 H99A . 0.980000 ?
C99 H99B . 0.980000 ?
C99 H99C . 0.980000 ?
C100 C101 . 1.526(8) ?
C100 C102 . 1.553(9) ?
C100 H100 . 1.000000 ?
C101 H10A . 0.980000 ?
C101 H10B . 0.980000 ?
C101 H10C . 0.980000 ?
C102 H10D . 0.980000 ?
C102 H10E . 0.980000 ?
C102 H10F . 0.980000 ?
C103 C104 . 1.514(8) ?
C103 H10G . 0.990000 ?
C103 H10H . 0.990000 ?
C104 H10I . 0.990000 ?
C104 H10J . 0.990000 ?
C105 C106 . 1.389(9) ?
C105 C110 . 1.393(9) ?
C105 H105 . 0.950000 ?
C106 C107 . 1.370(9) ?
C106 H106 . 0.950000 ?
C107 C108 . 1.373(9) ?
C107 H107 . 0.950000 ?
C108 C109 . 1.385(9) ?
C108 H108 . 0.950000 ?
C109 C110 . 1.386(8) ?
C109 H109 . 0.950000 ?
C111 C116 . 1.371(9) ?
C111 C112 . 1.393(8) ?
C112 C113 . 1.394(9) ?
C112 H112 . 0.950000 ?
C113 C114 . 1.359(11) ?
C113 H113 . 0.950000 ?
C114 C115 . 1.361(11) ?
C114 H114 . 0.950000 ?
C115 C116 . 1.411(10) ?
C115 H115 . 0.950000 ?
C116 H116 . 0.950000 ?
C117 C118 . 1.458(9) ?
C117 H11A . 0.990000 ?
C117 H11B . 0.990000 ?
C118 C119 . 1.504(11) ?
C118 H11C . 0.990000 ?
C118 H11D . 0.990000 ?
C119 C120 . 1.471(10) ?
C119 H11E . 0.990000 ?
C119 H11F . 0.990000 ?
C120 H12A . 0.990000 ?
C120 H12B . 0.990000 ?
C121 C122 . 1.530(9) ?
C121 H12C . 0.990000 ?
C121 H12D . 0.990000 ?
C122 C123 . 1.528(10) ?
C122 H12E . 0.990000 ?
C122 H12F . 0.990000 ?
C123 C124 . 1.525(9) ?
C123 H12G . 0.990000 ?
C123 H12H . 0.990000 ?
C124 H12I . 0.990000 ?
C124 H12J . 0.990000 ?
C125 C130 . 1.374(10) ?
C125 C126 . 1.409(9) ?
C125 B2 . 1.646(10) ?
C126 C127 . 1.387(10) ?
C126 H126 . 0.950000 ?
C127 C128 . 1.355(12) ?
C127 H127 . 0.950000 ?
C128 C129 . 1.359(13) ?
C128 H128 . 0.950000 ?
C129 C130 . 1.409(11) ?
C129 H129 . 0.950000 ?
C130 H130 . 0.950000 ?
C131 C132 . 1.399(10) ?
C131 C136 . 1.404(10) ?
C131 B2 . 1.638(10) ?
C132 C133 . 1.401(12) ?
C132 H132 . 0.950000 ?
C133 C134 . 1.387(14) ?
C133 H133 . 0.950000 ?
C134 C135 . 1.358(15) ?
C134 H134 . 0.950000 ?
C135 C136 . 1.381(11) ?
C135 H135 . 0.950000 ?
C136 H136 . 0.950000 ?
C137 C138 . 1.391(9) ?
C137 C142 . 1.394(9) ?
C137 B2 . 1.655(9) ?
C138 C139 . 1.388(9) ?
C138 H138 . 0.950000 ?
C139 C140 . 1.384(10) ?
C139 H139 . 0.950000 ?
C140 C141 . 1.369(10) ?
C140 H140 . 0.950000 ?
C141 C142 . 1.406(10) ?
C141 H141 . 0.950000 ?
C142 H142 . 0.950000 ?
C143 C144 . 1.402(9) ?
C143 C148 . 1.404(9) ?
C143 B2 . 1.642(10) ?
C144 C145 . 1.380(8) ?
C144 H144 . 0.950000 ?
C145 C146 . 1.372(9) ?
C145 H145 . 0.950000 ?
C146 C147 . 1.368(10) ?
C146 H146 . 0.950000 ?
C147 C148 . 1.392(9) ?
C147 H147 . 0.950000 ?
C148 H148 . 0.950000 ?
C49 H49A . 0.990000 ?
C49 H49B . 0.990000 ?

loop_
_geom_hbond_atom_site_label_D
_geom_hbond_atom_site_label_H
_geom_hbond_atom_site_label_A
_geom_hbond_site_symmetry_A
_geom_hbond_distance_DH
_geom_hbond_distance_HA
_geom_hbond_distance_DA
_geom_hbond_angle_DHA
_geom_hbond_publ_flag
C82 H82C O4 . 0.98 2.67 3.124(8) 108.5 ?
C124 H12I N6 . 0.99 2.60 3.242(8) 122.7 ?
